data_1558448
loop_
_publ_author_name
'Rivera-Ch\'avez, Jos\'e'
'Bustos-Brito, Celia'
'Aguilar-Ram\'irez, Enrique'
'Mart\'inez-Otero, Diego'
'Rosales-V\'azquez, Luis D.'
'Dorazco-Gonz\'alez, Alejandro'
'Cano-S\'anchez, Patricia'

_publ_section_title
;
 Hydroxy-neo-Clerodanes and 5,10-seco-neo-Clerodanes from Salvia decora
;
_journal_name_full 'Journal of Natural Products'
_journal_paper_doi 10.1021/acs.jnatprod.0c00313
_journal_year 2020
_chemical_absolute_configuration ad
_chemical_formula_moiety 'C20 H22 O6'
_chemical_formula_sum 'C20 H22 O6'
_chemical_formula_weight 358.37
_space_group_crystal_system orthorhombic
_space_group_IT_number 19
_space_group_name_Hall 'P 2ac 2ab'
_space_group_name_H-M_alt 'P 21 21 21'
_atom_sites_solution_hydrogens mixed
_audit_creation_method SHELXL-2018/3
_cell_angle_alpha 90
_cell_angle_beta 90
_cell_angle_gamma 90
_cell_formula_units_Z 20
_cell_length_a 9.1387(10)
_cell_length_b 24.286(3)
_cell_length_c 38.773(4)
_cell_measurement_reflns_used 9028
_cell_measurement_temperature 100(2)
_cell_measurement_theta_max 71.72
_cell_measurement_theta_min 3.64
_cell_volume 8605.4(17)
_computing_cell_refinement 'Bruker SAINT'
_computing_data_collection 'Bruker APEX2'
_computing_data_reduction 'Bruker SAINT'
_computing_molecular_graphics 'Bruker SHELXTL'
_computing_publication_material 'Bruker SHELXTL'
_computing_structure_refinement 'SHELXL-2018/3 (Sheldrick, 2018)'
_computing_structure_solution 'SHELXS-97 (Sheldrick 2008)'
_diffrn_ambient_temperature 100(2)
_diffrn_measured_fraction_theta_full 0.999
_diffrn_measured_fraction_theta_max 0.999
_diffrn_measurement_device_type 'Bruker APEX-II CCD'
_diffrn_measurement_method '\w scans'
_diffrn_radiation_monochromator mirrors
_diffrn_radiation_type CuK\a
_diffrn_radiation_wavelength 1.54178
_diffrn_reflns_av_R_equivalents 0.0386
_diffrn_reflns_av_unetI/netI 0.0238
_diffrn_reflns_Laue_measured_fraction_full 0.999
_diffrn_reflns_Laue_measured_fraction_max 0.999
_diffrn_reflns_limit_h_max 11
_diffrn_reflns_limit_h_min -11
_diffrn_reflns_limit_k_max 29
_diffrn_reflns_limit_k_min -28
_diffrn_reflns_limit_l_max 46
_diffrn_reflns_limit_l_min -46
_diffrn_reflns_number 90876
_diffrn_reflns_point_group_measured_fraction_full 0.999
_diffrn_reflns_point_group_measured_fraction_max 0.999
_diffrn_reflns_theta_full 67.679
_diffrn_reflns_theta_max 69.123
_diffrn_reflns_theta_min 2.146
_diffrn_source 'Incoatec ImuS'
_exptl_absorpt_coefficient_mu 0.845
_exptl_absorpt_correction_T_max 0.7535
_exptl_absorpt_correction_T_min 0.6944
_exptl_absorpt_correction_type multi-scan
_exptl_absorpt_process_details
; 
 SADABS 2016/2: Krause, L., Herbst-Irmer, R., Sheldrick G.M. & Stalke D., 
 J. Appl. Cryst. 48 (2015) 3-10 
;
_exptl_crystal_colour colourless
_exptl_crystal_density_diffrn 1.383
_exptl_crystal_description Prism
_exptl_crystal_F_000 3800
_exptl_crystal_size_max 0.185
_exptl_crystal_size_mid 0.154
_exptl_crystal_size_min 0.153
_refine_diff_density_max 0.335
_refine_diff_density_min -0.310
_refine_diff_density_rms 0.055
_refine_ls_abs_structure_details
; 
 Flack x determined using 6419 quotients [(I+)-(I-)]/[(I+)+(I-)] 
 (Parsons, Flack and Wagner, Acta Cryst. B69 (2013) 249-259). 
;
_refine_ls_abs_structure_Flack 0.07(3)
_refine_ls_extinction_method none
_refine_ls_goodness_of_fit_ref 1.094
_refine_ls_hydrogen_treatment mixed
_refine_ls_matrix_type full
_refine_ls_number_parameters 2137
_refine_ls_number_reflns 16015
_refine_ls_number_restraints 5841
_refine_ls_restrained_S_all 1.014
_refine_ls_R_factor_all 0.0600
_refine_ls_R_factor_gt 0.0583
_refine_ls_shift/su_max 0.001
_refine_ls_shift/su_mean 0.000
_refine_ls_structure_factor_coef Fsqd
_refine_ls_weighting_details 'w=1/[\s^2^(Fo^2^)+(0.0481P)^2^+10.4687P] where P=(Fo^2^+2Fc^2^)/3'
_refine_ls_weighting_scheme calc
_refine_ls_wR_factor_gt 0.1399
_refine_ls_wR_factor_ref 0.1413
_reflns_Friedel_coverage 0.807
_reflns_Friedel_fraction_full 0.999
_reflns_Friedel_fraction_max 0.998
_reflns_number_gt 15447
_reflns_number_total 16015
_reflns_threshold_expression 'I > 2\s(I)'
_cod_data_source_file np0c00313_si_003.cif
_cod_data_source_block cu_285ERB18_2_0m
_cod_depositor_comments
;
The following automatic conversions were performed:

data item '_exptl_absorpt_correction_type' value 'Multi_scan' was
changed to 'multi-scan' in accordance with the
/home/data/users/saulius/crontab/automatic-downloads/rss-feeds/ACS/lib/dictionaries/cif_core.dic
dictionary named 'cif_core.dic' version 2.4.2 last updated on
2011-04-26.

Automatic conversion script
Id: cif_fix_values 7556 2019-12-06 15:28:31Z antanas 
;
_cod_original_cell_volume 8605.5(16)
_cod_database_code 1558448
_shelx_shelxl_version_number 2018/3
_shelx_space_group_comment
; 
The symmetry employed for this shelxl refinement is uniquely defined 
by the following loop, which should always be used as a source of 
symmetry information in preference to the above space-group names. 
They are only intended as comments. 
;

loop_
_space_group_symop_operation_xyz
'x, y, z'
'-x+1/2, -y, z+1/2'
'-x, y+1/2, -z+1/2'
'x+1/2, -y+1/2, -z'

loop_
_atom_site_label
_atom_site_type_symbol
_atom_site_fract_x
_atom_site_fract_y
_atom_site_fract_z
_atom_site_U_iso_or_equiv
_atom_site_adp_type
_atom_site_occupancy
_atom_site_site_symmetry_order
_atom_site_calc_flag
_atom_site_refinement_flags_posn
_atom_site_refinement_flags_adp
_atom_site_refinement_flags_occupancy
_atom_site_disorder_assembly
_atom_site_disorder_group
O1 O 0.1062(3) 0.95198(12) 0.93002(8) 0.0300(7) Uani 1 1 d D . . . .
H1A H 0.148(5) 0.9813(13) 0.9243(14) 0.045 Uiso 1 1 d D U . . .
O2 O 0.1676(3) 0.92215(11) 1.00279(7) 0.0225(6) Uani 1 1 d . . . . .
O3 O 0.3521(3) 0.97043(12) 0.98439(8) 0.0294(7) Uani 1 1 d D . . . .
O4 O -0.3021(3) 0.94004(15) 1.03049(9) 0.0396(8) Uani 1 1 d . . . . .
C1 C 0.3441(5) 0.81718(16) 0.98653(10) 0.0261(9) Uani 1 1 d . . . . .
H1 H 0.267388 0.821068 1.002883 0.031 Uiso 1 1 calc R U . . .
C2 C 0.4783(5) 0.81171(18) 0.99889(11) 0.0308(10) Uani 1 1 d . . . . .
H2 H 0.491459 0.813298 1.023177 0.037 Uiso 1 1 calc R U . . .
C3 C 0.6110(5) 0.80314(19) 0.97670(12) 0.0336(10) Uani 1 1 d . . . . .
H3A H 0.672440 0.773209 0.986218 0.040 Uiso 1 1 calc R U . . .
H3AB H 0.670188 0.837245 0.975766 0.040 Uiso 1 1 calc R U . . .
C5 C 0.4398(4) 0.82689(16) 0.92690(10) 0.0215(8) Uani 1 1 d . . . . .
C6 C 0.4862(4) 0.88814(16) 0.92822(10) 0.0222(8) Uani 1 1 d . . . . .
H6A H 0.518461 0.897263 0.951914 0.027 Uiso 1 1 calc R U . . .
H6AB H 0.570303 0.893874 0.912547 0.027 Uiso 1 1 calc R U . . .
C7 C 0.3615(4) 0.92718(16) 0.91778(10) 0.0238(8) Uani 1 1 d . . . . .
H7A H 0.394907 0.965787 0.920036 0.029 Uiso 1 1 calc R U . . .
H7AB H 0.335471 0.920703 0.893327 0.029 Uiso 1 1 calc R U . . .
C8 C 0.2266(4) 0.91834(16) 0.94031(9) 0.0199(8) Uani 1 1 d . . . . .
C9 C 0.1735(4) 0.85831(15) 0.93941(9) 0.0199(8) Uani 1 1 d . . . . .
C10 C 0.3007(5) 0.81785(16) 0.94836(10) 0.0218(8) Uani 1 1 d . . . . .
H10 H 0.264768 0.780010 0.942743 0.026 Uiso 1 1 calc R U . . .
C11 C 0.0409(4) 0.85313(16) 0.96373(10) 0.0225(8) Uani 1 1 d . . . . .
H11A H -0.046604 0.865909 0.950972 0.027 Uiso 1 1 calc R U . . .
H11B H 0.026354 0.813519 0.968702 0.027 Uiso 1 1 calc R U . . .
C12 C 0.0447(4) 0.88376(16) 0.99836(9) 0.0201(8) Uani 1 1 d . . . . .
H12 H 0.054211 0.855182 1.016792 0.024 Uiso 1 1 calc R U . . .
C13 C -0.0935(4) 0.91474(16) 1.00546(10) 0.0228(8) Uani 1 1 d . . . . .
C14 C -0.1636(5) 0.95527(19) 0.98425(12) 0.0335(10) Uani 1 1 d . . . . .
H14 H -0.129028 0.969630 0.962970 0.040 Uiso 1 1 calc R U . . .
C15 C -0.2880(5) 0.9688(2) 1.00057(13) 0.0394(11) Uani 1 1 d . . . . .
H15 H -0.356949 0.994932 0.992331 0.047 Uiso 1 1 calc R U . . .
C16 C -0.1814(5) 0.90747(18) 1.03275(11) 0.0290(9) Uani 1 1 d . . . . .
H16 H -0.162068 0.882834 1.051224 0.035 Uiso 1 1 calc R U . . .
C17 C 0.2568(4) 0.93787(15) 0.97734(10) 0.0208(8) Uani 1 1 d . . . . .
C4 C 0.5577(5) 0.78814(18) 0.94127(11) 0.0292(9) Uani 1 1 d . . . . .
H4 H 0.509241 0.751433 0.943771 0.035 Uiso 1 1 calc R U . . .
C18 C 0.6638(5) 0.78194(17) 0.91227(12) 0.0337(10) Uani 1 1 d . . . . .
C19 C 0.4401(5) 0.80702(18) 0.88893(11) 0.0273(9) Uani 1 1 d . . . . .
H19A H 0.372388 0.775585 0.885815 0.033 Uiso 1 1 calc R U . . .
H19B H 0.410475 0.837120 0.873192 0.033 Uiso 1 1 calc R U . . .
O5 O 0.5915(4) 0.79029(13) 0.88232(8) 0.0342(7) Uani 1 1 d . . . . .
O6 O 0.7907(4) 0.76982(14) 0.91313(9) 0.0417(8) Uani 1 1 d . . . . .
C20 C 0.1141(5) 0.84349(19) 0.90326(10) 0.0295(9) Uani 1 1 d . . . . .
H20A H 0.194575 0.843892 0.886557 0.044 Uiso 1 1 calc R U . . .
H20B H 0.039895 0.870482 0.896407 0.044 Uiso 1 1 calc R U . . .
H20C H 0.070168 0.806693 0.903903 0.044 Uiso 1 1 calc R U . . .
C21 C 0.1940(7) 1.1655(3) 1.04568(18) 0.0250(7) Uani 0.573(6) 1 d D U P A 1
H21 H 0.233947 1.198936 1.033985 0.030 Uiso 0.573(6) 1 calc R U P A 1
C22 C 0.1608(8) 1.1819(5) 1.0826(2) 0.0264(9) Uani 0.573(6) 1 d D U P A 1
H22 H 0.241115 1.182953 1.098167 0.032 Uiso 0.573(6) 1 calc R U P A 1
C23 C 0.0303(9) 1.1949(4) 1.0953(2) 0.0288(9) Uani 0.573(6) 1 d D U P A 1
H23 H 0.023230 1.202940 1.119237 0.035 Uiso 0.573(6) 1 calc R U P A 1
C24 C -0.1066(9) 1.1975(4) 1.07404(19) 0.0304(9) Uani 0.573(6) 1 d D U P A 1
H24A H -0.170538 1.165717 1.079309 0.036 Uiso 0.573(6) 1 calc R U P A 1
H24B H -0.161178 1.231776 1.079211 0.036 Uiso 0.573(6) 1 calc R U P A 1
C25 C -0.0625(9) 1.1965(4) 1.03688(18) 0.0306(8) Uani 0.573(6) 1 d D U P A 1
H25 H -0.010806 1.232197 1.032723 0.037 Uiso 0.573(6) 1 calc R U P A 1
C26 C 0.0486(8) 1.1513(3) 1.02742(18) 0.0273(7) Uani 0.573(6) 1 d D U P A 1
C27 C -0.0064(8) 1.0936(3) 1.0382(2) 0.0255(8) Uani 0.573(6) 1 d D U P A 1
H27A H -0.036850 1.094751 1.062730 0.031 Uiso 0.573(6) 1 calc R U P A 1
H27B H -0.093355 1.083995 1.024254 0.031 Uiso 0.573(6) 1 calc R U P A 1
C28 C 0.1106(7) 1.0488(3) 1.0336(2) 0.0238(8) Uani 0.573(6) 1 d D U P A 1
H28A H 0.072001 1.013192 1.042068 0.029 Uiso 0.573(6) 1 calc R U P A 1
H28B H 0.133497 1.044679 1.008782 0.029 Uiso 0.573(6) 1 calc R U P A 1
C29 C 0.2500(7) 1.0631(3) 1.05323(18) 0.0227(7) Uani 0.573(6) 1 d D U P A 1
C30 C 0.3120(7) 1.1196(3) 1.04202(17) 0.0235(7) Uani 0.573(6) 1 d D U P A 1
C31 C 0.4516(7) 1.1311(3) 1.06328(18) 0.0238(8) Uani 0.573(6) 1 d D U P A 1
H31A H 0.472889 1.170950 1.061820 0.029 Uiso 0.573(6) 1 calc R U P A 1
H31B H 0.533951 1.111450 1.052134 0.029 Uiso 0.573(6) 1 calc R U P A 1
C32 C 0.4495(8) 1.1147(4) 1.1020(2) 0.0236(7) Uani 0.573(6) 1 d D U P A 1
H32 H 0.456122 1.149155 1.116033 0.028 Uiso 0.573(6) 1 calc R U P A 1
C33 C 0.5806(10) 1.0798(4) 1.1101(3) 0.0265(7) Uani 0.573(6) 1 d D U P A 1
C34 C 0.6422(10) 1.0369(4) 1.0889(2) 0.0290(9) Uani 0.573(6) 1 d D U P A 1
H34 H 0.603812 1.022580 1.067954 0.035 Uiso 0.573(6) 1 calc R U P A 1
C35 C 0.7650(10) 1.0215(4) 1.1050(2) 0.0305(9) Uani 0.573(6) 1 d D U P A 1
H35 H 0.828194 0.993104 1.097116 0.037 Uiso 0.573(6) 1 calc R U P A 1
C36 C 0.6743(10) 1.0878(4) 1.1365(3) 0.0289(9) Uani 0.573(6) 1 d D U P A 1
H36 H 0.662256 1.114651 1.154060 0.035 Uiso 0.573(6) 1 calc R U P A 1
C37 C 0.2222(8) 1.0615(3) 1.09228(17) 0.0211(8) Uani 0.573(6) 1 d D U P A 1
C38 C -0.1756(9) 1.1922(4) 1.0088(2) 0.0327(9) Uani 0.573(6) 1 d D U P A 1
C39 C 0.0437(8) 1.1573(4) 0.98821(18) 0.0301(9) Uani 0.573(6) 1 d D U P A 1
H39A H 0.112121 1.186324 0.980391 0.036 Uiso 0.573(6) 1 calc R U P A 1
H39B H 0.070259 1.122175 0.976844 0.036 Uiso 0.573(6) 1 calc R U P A 1
C40 C 0.3652(9) 1.1188(4) 1.00414(17) 0.0267(14) Uani 0.573(6) 1 d D U P A 1
H40A H 0.281023 1.114456 0.988731 0.040 Uiso 0.573(6) 1 calc R U P A 1
H40B H 0.432907 1.087925 1.000808 0.040 Uiso 0.573(6) 1 calc R U P A 1
H40C H 0.415499 1.153421 0.998893 0.040 Uiso 0.573(6) 1 calc R U P A 1
O21 O 0.3590(6) 1.0212(2) 1.04962(16) 0.0242(12) Uani 0.573(6) 1 d D U P A 1
H21B H 0.336(4) 1.0005(16) 1.0336(9) 0.036 Uiso 0.573(6) 1 calc DR U P A 1
O22 O 0.3201(8) 1.0840(3) 1.11341(15) 0.0214(8) Uani 0.573(6) 1 d D U P A 1
O23 O 0.1192(7) 1.0383(3) 1.10529(16) 0.0220(12) Uani 0.573(6) 1 d D U P A 1
O24 O 0.7885(8) 1.0520(3) 1.13445(18) 0.0306(9) Uani 0.573(6) 1 d D U P A 1
O25 O -0.1088(7) 1.1725(3) 0.98022(15) 0.0322(9) Uani 0.573(6) 1 d D U P A 1
O26 O -0.3040(8) 1.2023(3) 1.0083(2) 0.0395(15) Uani 0.573(6) 1 d D U P A 1
C21A C 0.1798(9) 1.1745(4) 1.0487(2) 0.0250(7) Uani 0.427(6) 1 d D U P A 2
H21A H 0.215483 1.211552 1.041165 0.030 Uiso 0.427(6) 1 calc R U P A 2
C22A C 0.1351(11) 1.1804(7) 1.0863(2) 0.0263(9) Uani 0.427(6) 1 d D U P A 2
H22A H 0.212286 1.180115 1.102759 0.032 Uiso 0.427(6) 1 calc R U P A 2
C23A C 0.0007(11) 1.1859(5) 1.0988(2) 0.0280(9) Uani 0.427(6) 1 d D U P A 2
H23A H -0.011197 1.188096 1.123129 0.034 Uiso 0.427(6) 1 calc R U P A 2
C24A C -0.1329(11) 1.1889(5) 1.0767(2) 0.0300(9) Uani 0.427(6) 1 d D U P A 2
H24C H -0.200590 1.217713 1.085190 0.036 Uiso 0.427(6) 1 calc R U P A 2
H24D H -0.184921 1.153151 1.076522 0.036 Uiso 0.427(6) 1 calc R U P A 2
C25A C -0.0776(11) 1.2030(5) 1.0411(2) 0.0304(8) Uani 0.427(6) 1 d D U P A 2
H25A H -0.030214 1.240035 1.042709 0.036 Uiso 0.427(6) 1 calc R U P A 2
C26A C 0.0396(10) 1.1628(4) 1.0276(2) 0.0274(7) Uani 0.427(6) 1 d D U P A 2
C27A C -0.0061(10) 1.1019(4) 1.0320(3) 0.0257(9) Uani 0.427(6) 1 d D U P A 2
H27C H -0.038457 1.095801 1.056062 0.031 Uiso 0.427(6) 1 calc R U P A 2
H27D H -0.089882 1.093952 1.016608 0.031 Uiso 0.427(6) 1 calc R U P A 2
C28A C 0.1199(9) 1.0623(4) 1.0236(3) 0.0245(9) Uani 0.427(6) 1 d D U P A 2
H28C H 0.086773 1.023894 1.027299 0.029 Uiso 0.427(6) 1 calc R U P A 2
H28D H 0.147044 1.066244 0.999012 0.029 Uiso 0.427(6) 1 calc R U P A 2
C29A C 0.2541(9) 1.0734(3) 1.0461(2) 0.0229(7) Uani 0.427(6) 1 d D U P A 2
C30A C 0.3064(9) 1.1338(3) 1.0418(2) 0.0237(7) Uani 0.427(6) 1 d D U P A 2
C31A C 0.4407(9) 1.1424(4) 1.0658(2) 0.0235(8) Uani 0.427(6) 1 d D U P A 2
H31C H 0.528898 1.130622 1.052980 0.028 Uiso 0.427(6) 1 calc R U P A 2
H31D H 0.450554 1.182462 1.070053 0.028 Uiso 0.427(6) 1 calc R U P A 2
C32A C 0.4425(10) 1.1132(5) 1.1011(3) 0.0236(7) Uani 0.427(6) 1 d D U P A 2
H32A H 0.433499 1.143803 1.118215 0.028 Uiso 0.427(6) 1 calc R U P A 2
C33A C 0.5805(12) 1.0850(6) 1.1106(4) 0.0267(8) Uani 0.427(6) 1 d D U P A 2
C34A C 0.6456(14) 1.0356(5) 1.0969(3) 0.0292(9) Uani 0.427(6) 1 d D U P A 2
H34A H 0.609983 1.014125 1.078273 0.035 Uiso 0.427(6) 1 calc R U P A 2
C35A C 0.7667(12) 1.0258(5) 1.1157(3) 0.0300(9) Uani 0.427(6) 1 d D U P A 2
H35A H 0.832119 0.996061 1.111788 0.036 Uiso 0.427(6) 1 calc R U P A 2
C36A C 0.6683(14) 1.0995(5) 1.1381(4) 0.0289(9) Uani 0.427(6) 1 d D U P A 2
H36A H 0.650793 1.130028 1.152860 0.035 Uiso 0.427(6) 1 calc R U P A 2
C37A C 0.2241(10) 1.0599(4) 1.0839(2) 0.0216(8) Uani 0.427(6) 1 d D U P A 2
C38A C -0.1863(11) 1.2060(5) 1.0121(2) 0.0325(9) Uani 0.427(6) 1 d D U P A 2
C39A C 0.0375(10) 1.1785(5) 0.9895(2) 0.0296(9) Uani 0.427(6) 1 d D U P A 2
H39C H 0.104478 1.209690 0.985002 0.035 Uiso 0.427(6) 1 calc R U P A 2
H39D H 0.067247 1.146893 0.974982 0.035 Uiso 0.427(6) 1 calc R U P A 2
C40A C 0.3661(12) 1.1432(5) 1.0048(2) 0.0272(16) Uani 0.427(6) 1 d D U P A 2
H40D H 0.443706 1.116406 0.999979 0.041 Uiso 0.427(6) 1 calc R U P A 2
H40E H 0.405612 1.180552 1.002904 0.041 Uiso 0.427(6) 1 calc R U P A 2
H40F H 0.286562 1.138420 0.988080 0.041 Uiso 0.427(6) 1 calc R U P A 2
O21A O 0.3729(8) 1.0373(4) 1.0381(2) 0.0281(15) Uani 0.427(6) 1 d D U P A 2
H21C H 0.362(3) 1.0245(18) 1.0180(9) 0.042 Uiso 0.427(6) 1 calc DR U P A 2
O22A O 0.3165(11) 1.0777(5) 1.1082(2) 0.0216(8) Uani 0.427(6) 1 d D U P A 2
O23A O 0.1245(10) 1.0305(4) 1.0933(2) 0.0231(15) Uani 0.427(6) 1 d D U P A 2
O24A O 0.7832(10) 1.0644(4) 1.1413(2) 0.0308(10) Uani 0.427(6) 1 d D U P A 2
O25A O -0.1158(9) 1.1943(4) 0.98231(19) 0.0316(9) Uani 0.427(6) 1 d D U P A 2
O26A O -0.3126(10) 1.2192(4) 1.0128(3) 0.0383(17) Uani 0.427(6) 1 d D U P A 2
C41 C 0.3094(8) 0.8100(3) 1.17674(18) 0.0183(9) Uani 0.573(6) 1 d D U P A 1
H41 H 0.227709 0.803714 1.191375 0.022 Uiso 0.573(6) 1 calc R U P A 1
C42 C 0.4390(8) 0.7915(3) 1.18750(18) 0.0191(9) Uani 0.573(6) 1 d D U P A 1
H42 H 0.443604 0.774076 1.209417 0.023 Uiso 0.573(6) 1 calc R U P A 1
C43 C 0.5782(8) 0.7964(3) 1.16712(18) 0.0194(9) Uani 0.573(6) 1 d D U P A 1
H43A H 0.631478 0.760927 1.167232 0.023 Uiso 0.573(6) 1 calc R U P A 1
H43B H 0.642178 0.824948 1.177360 0.023 Uiso 0.573(6) 1 calc R U P A 1
C44 C 0.5375(8) 0.8120(3) 1.13077(18) 0.0191(7) Uani 0.573(6) 1 d D U P A 1
H44 H 0.486018 0.779422 1.120744 0.023 Uiso 0.573(6) 1 calc R U P A 1
C45 C 0.4288(8) 0.8604(3) 1.12869(18) 0.0172(6) Uani 0.573(6) 1 d D U P A 1
C46 C 0.4843(8) 0.9111(3) 1.14849(18) 0.0169(8) Uani 0.573(6) 1 d D U P A 1
H46A H 0.508535 0.900301 1.172441 0.020 Uiso 0.573(6) 1 calc R U P A 1
H46B H 0.574781 0.924905 1.137448 0.020 Uiso 0.573(6) 1 calc R U P A 1
C47 C 0.3698(8) 0.9572(3) 1.14917(18) 0.0170(8) Uani 0.573(6) 1 d D U P A 1
H47A H 0.408052 0.988587 1.162729 0.020 Uiso 0.573(6) 1 calc R U P A 1
H47B H 0.351782 0.970196 1.125347 0.020 Uiso 0.573(6) 1 calc R U P A 1
C48 C 0.2269(8) 0.9377(3) 1.16488(16) 0.0176(7) Uani 0.573(6) 1 d D U P A 1
C49 C 0.1644(7) 0.8868(3) 1.14556(17) 0.0177(6) Uani 0.573(6) 1 d D U P A 1
C50 C 0.2809(7) 0.8404(3) 1.14312(19) 0.0169(7) Uani 0.573(6) 1 d D U P A 1
H50 H 0.242297 0.812628 1.126426 0.020 Uiso 0.573(6) 1 calc R U P A 1
C51 C 0.0223(8) 0.8691(4) 1.16429(19) 0.0209(8) Uani 0.573(6) 1 d D U P A 1
H51A H -0.058897 0.891505 1.154901 0.025 Uiso 0.573(6) 1 calc R U P A 1
H51B H 0.002245 0.830309 1.157926 0.025 Uiso 0.573(6) 1 calc R U P A 1
C52 C 0.0158(7) 0.8731(4) 1.2038(2) 0.0243(7) Uani 0.573(6) 1 d D U P A 1
H52 H 0.003108 0.834833 1.212786 0.029 Uiso 0.573(6) 1 calc R U P A 1
C53 C -0.1128(9) 0.9061(4) 1.2163(3) 0.0291(8) Uani 0.573(6) 1 d D U P A 1
C54 C -0.1666(11) 0.9580(4) 1.2049(3) 0.0307(9) Uani 0.573(6) 1 d D U P A 1
H54 H -0.124361 0.981753 1.188177 0.037 Uiso 0.573(6) 1 calc R U P A 1
C55 C -0.2899(10) 0.9661(4) 1.2230(2) 0.0329(10) Uani 0.573(6) 1 d D U P A 1
H55 H -0.353116 0.996783 1.219905 0.040 Uiso 0.573(6) 1 calc R U P A 1
C56 C -0.2021(9) 0.8879(4) 1.2422(2) 0.0317(8) Uani 0.573(6) 1 d D U P A 1
H56 H -0.188154 0.854903 1.254966 0.038 Uiso 0.573(6) 1 calc R U P A 1
C57 C 0.2479(8) 0.9251(3) 1.20390(16) 0.0191(8) Uani 0.573(6) 1 d D U P A 1
C58 C 0.6522(9) 0.8281(5) 1.1053(2) 0.0206(8) Uani 0.573(6) 1 d D U P A 1
C59 C 0.4383(8) 0.8708(3) 1.08937(16) 0.0179(8) Uani 0.573(6) 1 d D U P A 1
H59A H 0.372471 0.845632 1.076631 0.021 Uiso 0.573(6) 1 calc R U P A 1
H59B H 0.411664 0.909308 1.083755 0.021 Uiso 0.573(6) 1 calc R U P A 1
C60 C 0.1150(11) 0.9017(3) 1.10849(19) 0.0173(14) Uani 0.573(6) 1 d D U P A 1
H60A H 0.197745 0.917363 1.095753 0.026 Uiso 0.573(6) 1 calc R U P A 1
H60B H 0.035507 0.928739 1.109559 0.026 Uiso 0.573(6) 1 calc R U P A 1
H60C H 0.080487 0.868447 1.096716 0.026 Uiso 0.573(6) 1 calc R U P A 1
O41 O 0.1197(9) 0.9810(3) 1.16620(16) 0.0162(12) Uani 0.573(6) 1 d D U P A 1
H41B H 0.126(7) 1.000(3) 1.1484(12) 0.024 Uiso 0.573(6) 1 calc DR U P A 1
O42 O 0.1475(7) 0.8959(2) 1.22036(15) 0.0215(8) Uani 0.573(6) 1 d D U P A 1
O43 O 0.3503(7) 0.9427(3) 1.21986(15) 0.0196(12) Uani 0.573(6) 1 d D U P A 1
O44 O -0.3141(7) 0.9242(3) 1.24689(17) 0.0341(9) Uani 0.573(6) 1 d D U P A 1
O45 O 0.5917(7) 0.8599(2) 1.08082(14) 0.0184(8) Uani 0.573(6) 1 d D U P A 1
O46 O 0.7776(7) 0.8109(5) 1.1025(3) 0.0234(15) Uani 0.573(6) 1 d D U P A 1
C41A C 0.3338(10) 0.8173(4) 1.1811(2) 0.0184(9) Uani 0.427(6) 1 d D U P A 2
H41A H 0.255699 0.813756 1.197075 0.022 Uiso 0.427(6) 1 calc R U P A 2
C42A C 0.4659(10) 0.8030(4) 1.1922(2) 0.0193(9) Uani 0.427(6) 1 d D U P A 2
H42A H 0.474984 0.789730 1.215114 0.023 Uiso 0.427(6) 1 calc R U P A 2
C43A C 0.6017(10) 0.8068(4) 1.1705(2) 0.0196(9) Uani 0.427(6) 1 d D U P A 2
H43C H 0.662835 0.773464 1.173620 0.023 Uiso 0.427(6) 1 calc R U P A 2
H43D H 0.660073 0.839436 1.177111 0.023 Uiso 0.427(6) 1 calc R U P A 2
C44A C 0.5518(10) 0.8114(4) 1.1337(2) 0.0191(7) Uani 0.427(6) 1 d D U P A 2
H44A H 0.502468 0.775819 1.127970 0.023 Uiso 0.427(6) 1 calc R U P A 2
C45A C 0.4373(10) 0.8571(4) 1.1275(2) 0.0174(6) Uani 0.427(6) 1 d D U P A 2
C46A C 0.4889(10) 0.9128(4) 1.1417(3) 0.0170(8) Uani 0.427(6) 1 d D U P A 2
H46C H 0.519866 0.908132 1.165989 0.020 Uiso 0.427(6) 1 calc R U P A 2
H46D H 0.574899 0.925383 1.128312 0.020 Uiso 0.427(6) 1 calc R U P A 2
C47A C 0.3692(10) 0.9565(4) 1.1398(2) 0.0175(8) Uani 0.427(6) 1 d D U P A 2
H47C H 0.406120 0.991197 1.150066 0.021 Uiso 0.427(6) 1 calc R U P A 2
H47D H 0.345114 0.963812 1.115369 0.021 Uiso 0.427(6) 1 calc R U P A 2
C48A C 0.2312(10) 0.9388(4) 1.1588(2) 0.0178(7) Uani 0.427(6) 1 d D U P A 2
C49A C 0.1717(9) 0.8830(3) 1.1449(2) 0.0179(7) Uani 0.427(6) 1 d D U P A 2
C50A C 0.2944(9) 0.8387(4) 1.1453(2) 0.0171(7) Uani 0.427(6) 1 d D U P A 2
H50A H 0.256650 0.806464 1.131912 0.021 Uiso 0.427(6) 1 calc R U P A 2
C51A C 0.0357(10) 0.8672(6) 1.1664(2) 0.0212(8) Uani 0.427(6) 1 d D U P A 2
H51C H -0.048816 0.887354 1.156599 0.025 Uiso 0.427(6) 1 calc R U P A 2
H51D H 0.017279 0.827509 1.162545 0.025 Uiso 0.427(6) 1 calc R U P A 2
C52A C 0.0349(9) 0.8770(5) 1.2057(3) 0.0243(7) Uani 0.427(6) 1 d D U P A 2
H52A H 0.047650 0.839985 1.216544 0.029 Uiso 0.427(6) 1 calc R U P A 2
C53A C -0.1087(11) 0.8984(5) 1.2184(3) 0.0289(8) Uani 0.427(6) 1 d D U P A 2
C54A C -0.1737(14) 0.9510(5) 1.2111(4) 0.0306(9) Uani 0.427(6) 1 d D U P A 2
H54A H -0.137592 0.978694 1.195963 0.037 Uiso 0.427(6) 1 calc R U P A 2
C55A C -0.2968(13) 0.9527(5) 1.2301(3) 0.0321(9) Uani 0.427(6) 1 d D U P A 2
H55A H -0.356026 0.984560 1.232828 0.038 Uiso 0.427(6) 1 calc R U P A 2
C56A C -0.2073(11) 0.8699(4) 1.2381(3) 0.0312(9) Uani 0.427(6) 1 d D U P A 2
H56A H -0.195407 0.833052 1.245789 0.037 Uiso 0.427(6) 1 calc R U P A 2
C57A C 0.2578(10) 0.9346(4) 1.1982(2) 0.0192(8) Uani 0.427(6) 1 d D U P A 2
C58A C 0.6611(11) 0.8213(6) 1.1058(3) 0.0203(8) Uani 0.427(6) 1 d D U P A 2
C59A C 0.4406(10) 0.8568(4) 1.0877(2) 0.0182(9) Uani 0.427(6) 1 d D U P A 2
H59C H 0.372079 0.828963 1.078441 0.022 Uiso 0.427(6) 1 calc R U P A 2
H59D H 0.413484 0.893407 1.078447 0.022 Uiso 0.427(6) 1 calc R U P A 2
C60A C 0.1168(16) 0.8886(5) 1.1072(2) 0.0192(17) Uani 0.427(6) 1 d D U P A 2
H60D H 0.200181 0.895352 1.091925 0.029 Uiso 0.427(6) 1 calc R U P A 2
H60E H 0.048041 0.919486 1.105679 0.029 Uiso 0.427(6) 1 calc R U P A 2
H60F H 0.067361 0.854555 1.100323 0.029 Uiso 0.427(6) 1 calc R U P A 2
O41A O 0.1204(12) 0.9805(4) 1.1569(3) 0.0196(16) Uani 0.427(6) 1 d D U P A 2
H41C H 0.133(7) 0.999(3) 1.1389(13) 0.029 Uiso 0.427(6) 1 calc DR U P A 2
O42A O 0.1570(9) 0.9110(3) 1.21838(19) 0.0215(8) Uani 0.427(6) 1 d D U P A 2
O43A O 0.3623(10) 0.9562(4) 1.2115(2) 0.0238(16) Uani 0.427(6) 1 d D U P A 2
O44A O -0.3260(9) 0.9027(4) 1.2452(2) 0.0328(9) Uani 0.427(6) 1 d D U P A 2
O45A O 0.5923(9) 0.8430(3) 1.07863(19) 0.0198(8) Uani 0.427(6) 1 d D U P A 2
O46A O 0.7938(10) 0.8176(7) 1.1070(3) 0.0240(17) Uani 0.427(6) 1 d D U P A 2
C61 C -0.1836(6) 0.6939(3) 1.22171(12) 0.0220(8) Uani 0.812(3) 1 d D U P B 1
H61 H -0.264230 0.701728 1.207046 0.026 Uiso 0.812(3) 1 calc R U P B 1
C62 C -0.0511(6) 0.7097(2) 1.21068(13) 0.0231(8) Uani 0.812(3) 1 d D U P B 1
H62 H -0.043230 0.724891 1.188184 0.028 Uiso 0.812(3) 1 calc R U P B 1
C63 C 0.0849(6) 0.7047(3) 1.23185(13) 0.0233(8) Uani 0.812(3) 1 d D U P B 1
H63A H 0.139161 0.739952 1.231800 0.028 Uiso 0.812(3) 1 calc R U P B 1
H63B H 0.149266 0.675700 1.222220 0.028 Uiso 0.812(3) 1 calc R U P B 1
C64 C 0.0392(5) 0.6897(2) 1.26845(12) 0.0226(6) Uani 0.812(3) 1 d D U P B 1
H64 H -0.011301 0.723029 1.277871 0.027 Uiso 0.812(3) 1 calc R U P B 1
C65 C -0.0718(5) 0.6426(2) 1.27099(12) 0.0214(6) Uani 0.812(3) 1 d D U P B 1
C66 C -0.0220(5) 0.5908(2) 1.25201(12) 0.0204(7) Uani 0.812(3) 1 d D U P B 1
H66A H 0.066001 0.575692 1.263510 0.024 Uiso 0.812(3) 1 calc R U P B 1
H66B H 0.004971 0.600471 1.228045 0.024 Uiso 0.812(3) 1 calc R U P B 1
C67 C -0.1422(5) 0.5466(2) 1.25140(13) 0.0204(7) Uani 0.812(3) 1 d D U P B 1
H67A H -0.107009 0.514284 1.238257 0.024 Uiso 0.812(3) 1 calc R U P B 1
H67B H -0.162940 0.534527 1.275284 0.024 Uiso 0.812(3) 1 calc R U P B 1
C68 C -0.2826(5) 0.56807(19) 1.23502(12) 0.0206(6) Uani 0.812(3) 1 d D U P B 1
C69 C -0.3385(5) 0.6199(2) 1.25367(12) 0.0212(6) Uani 0.812(3) 1 d D U P B 1
C70 C -0.2172(5) 0.6645(2) 1.25563(12) 0.0212(6) Uani 0.812(3) 1 d D U P B 1
H70 H -0.253631 0.693338 1.271906 0.025 Uiso 0.812(3) 1 calc R U P B 1
C71 C -0.4782(5) 0.6399(2) 1.23487(13) 0.0229(7) Uani 0.812(3) 1 d D U P B 1
H71A H -0.561940 0.618252 1.243692 0.027 Uiso 0.812(3) 1 calc R U P B 1
H71B H -0.495255 0.678782 1.241498 0.027 Uiso 0.812(3) 1 calc R U P B 1
C72 C -0.4803(5) 0.6366(2) 1.19519(14) 0.0240(6) Uani 0.812(3) 1 d D U P B 1
H72 H -0.477783 0.675399 1.186578 0.029 Uiso 0.812(3) 1 calc R U P B 1
C73 C -0.6167(6) 0.6118(3) 1.18161(15) 0.0286(7) Uani 0.812(3) 1 d D U P B 1
C74 C -0.6816(6) 0.5600(3) 1.18995(14) 0.0312(8) Uani 0.812(3) 1 d D U P B 1
H74 H -0.641594 0.532227 1.204407 0.037 Uiso 0.812(3) 1 calc R U P B 1
C75 C -0.8098(6) 0.5583(3) 1.17334(16) 0.0333(8) Uani 0.812(3) 1 d D U P B 1
H75 H -0.877560 0.528708 1.174445 0.040 Uiso 0.812(3) 1 calc R U P B 1
C76 C -0.7096(6) 0.6367(2) 1.16027(16) 0.0322(8) Uani 0.812(3) 1 d D U P B 1
H76 H -0.693699 0.671965 1.150352 0.039 Uiso 0.812(3) 1 calc R U P B 1
C77 C -0.2599(5) 0.5784(2) 1.19644(12) 0.0200(7) Uani 0.812(3) 1 d D U P B 1
C78 C 0.1533(5) 0.6746(2) 1.29448(12) 0.0227(7) Uani 0.812(3) 1 d D U P B 1
C79 C -0.0652(5) 0.6345(2) 1.31038(12) 0.0228(7) Uani 0.812(3) 1 d D U P B 1
H79A H -0.131306 0.660627 1.322275 0.027 Uiso 0.812(3) 1 calc R U P B 1
H79B H -0.093495 0.596459 1.316717 0.027 Uiso 0.812(3) 1 calc R U P B 1
C80 C -0.3899(6) 0.6058(2) 1.29035(12) 0.0242(10) Uani 0.812(3) 1 d D U P B 1
H80A H -0.465961 0.577450 1.289266 0.036 Uiso 0.812(3) 1 calc R U P B 1
H80B H -0.429584 0.638956 1.301341 0.036 Uiso 0.812(3) 1 calc R U P B 1
H80C H -0.306853 0.592125 1.303851 0.036 Uiso 0.812(3) 1 calc R U P B 1
O61 O -0.3961(4) 0.52736(15) 1.23501(10) 0.0235(8) Uani 0.812(3) 1 d D U P B 1
H61B H -0.370(3) 0.5003(12) 1.2474(11) 0.035 Uiso 0.812(3) 1 calc DR U P B 1
O62 O -0.3563(5) 0.60833(16) 1.17920(9) 0.0227(7) Uani 0.812(3) 1 d D U P B 1
O63 O -0.1605(4) 0.55753(16) 1.18005(10) 0.0223(8) Uani 0.812(3) 1 d D U P B 1
O64 O -0.8293(4) 0.60547(19) 1.15451(11) 0.0347(8) Uani 0.812(3) 1 d D U P B 1
O65 O 0.0877(4) 0.64524(17) 1.31946(9) 0.0243(6) Uani 0.812(3) 1 d D U P B 1
O66 O 0.2802(4) 0.68628(16) 1.29615(11) 0.0260(9) Uani 0.812(3) 1 d D U P B 1
C61A C -0.1565(18) 0.6920(12) 1.2162(4) 0.0220(9) Uani 0.188(3) 1 d D U P B 2
H61A H -0.231499 0.694955 1.199337 0.026 Uiso 0.188(3) 1 calc R U P B 2
C62A C -0.0197(19) 0.7017(11) 1.2055(4) 0.0226(9) Uani 0.188(3) 1 d D U P B 2
H62A H -0.004565 0.710323 1.181827 0.027 Uiso 0.188(3) 1 calc R U P B 2
C63A C 0.1103(17) 0.6997(13) 1.2288(4) 0.0229(9) Uani 0.188(3) 1 d D U P B 2
H63C H 0.175631 0.731440 1.224444 0.027 Uiso 0.188(3) 1 calc R U P B 2
H63D H 0.166325 0.665294 1.225056 0.027 Uiso 0.188(3) 1 calc R U P B 2
C64A C 0.0497(15) 0.7017(7) 1.2657(3) 0.0227(8) Uani 0.188(3) 1 d D U P B 2
H64A H 0.001551 0.738432 1.268645 0.027 Uiso 0.188(3) 1 calc R U P B 2
C65A C -0.0668(14) 0.6578(6) 1.2730(3) 0.0218(7) Uani 0.188(3) 1 d D U P B 2
C66A C -0.0204(15) 0.6004(6) 1.2617(5) 0.0210(9) Uani 0.188(3) 1 d D U P B 2
H66C H 0.060851 0.587711 1.276548 0.025 Uiso 0.188(3) 1 calc R U P B 2
H66D H 0.016326 0.602134 1.237673 0.025 Uiso 0.188(3) 1 calc R U P B 2
C67A C -0.1456(15) 0.5587(6) 1.2636(5) 0.0210(9) Uani 0.188(3) 1 d D U P B 2
H67C H -0.111442 0.523108 1.254078 0.025 Uiso 0.188(3) 1 calc R U P B 2
H67D H -0.171980 0.552752 1.288039 0.025 Uiso 0.188(3) 1 calc R U P B 2
C68A C -0.2808(13) 0.5769(5) 1.2439(3) 0.0211(7) Uani 0.188(3) 1 d D U P B 2
C69A C -0.3322(13) 0.6348(5) 1.2553(3) 0.0217(7) Uani 0.188(3) 1 d D U P B 2
C70A C -0.2054(13) 0.6766(6) 1.2528(4) 0.0215(8) Uani 0.188(3) 1 d D U P B 2
H70A H -0.240125 0.711348 1.264003 0.026 Uiso 0.188(3) 1 calc R U P B 2
C71A C -0.4674(15) 0.6506(7) 1.2335(4) 0.0228(9) Uani 0.188(3) 1 d D U P B 2
H71C H -0.554801 0.635206 1.245098 0.027 Uiso 0.188(3) 1 calc R U P B 2
H71D H -0.476875 0.691196 1.234235 0.027 Uiso 0.188(3) 1 calc R U P B 2
C72A C -0.4738(15) 0.6330(8) 1.1954(4) 0.0245(8) Uani 0.188(3) 1 d D U P B 2
H72A H -0.467480 0.667348 1.181207 0.029 Uiso 0.188(3) 1 calc R U P B 2
C73A C -0.6135(19) 0.6053(9) 1.1860(5) 0.0288(8) Uani 0.188(3) 1 d D U P B 2
C74A C -0.676(2) 0.5576(9) 1.2017(6) 0.0310(10) Uani 0.188(3) 1 d D U P B 2
H74A H -0.638666 0.537755 1.220834 0.037 Uiso 0.188(3) 1 calc R U P B 2
C75A C -0.798(2) 0.5466(9) 1.1842(7) 0.0326(10) Uani 0.188(3) 1 d D U P B 2
H75A H -0.859915 0.515753 1.188476 0.039 Uiso 0.188(3) 1 calc R U P B 2
C76A C -0.704(2) 0.6192(10) 1.1606(6) 0.0317(8) Uani 0.188(3) 1 d D U P B 2
H76A H -0.687622 0.648974 1.145210 0.038 Uiso 0.188(3) 1 calc R U P B 2
C77A C -0.2568(18) 0.5744(8) 1.2052(3) 0.0215(8) Uani 0.188(3) 1 d D U P B 2
C78A C 0.1564(15) 0.6952(10) 1.2947(4) 0.0239(9) Uani 0.188(3) 1 d D U P B 2
C79A C -0.0700(15) 0.6634(9) 1.3124(3) 0.0232(9) Uani 0.188(3) 1 d D U P B 2
H79C H -0.133188 0.694539 1.319556 0.028 Uiso 0.188(3) 1 calc R U P B 2
H79D H -0.106283 0.629235 1.323369 0.028 Uiso 0.188(3) 1 calc R U P B 2
C80A C -0.389(2) 0.6317(9) 1.2928(4) 0.0237(19) Uani 0.188(3) 1 d D U P B 2
H80D H -0.486625 0.614992 1.292949 0.036 Uiso 0.188(3) 1 calc R U P B 2
H80E H -0.394484 0.668938 1.302444 0.036 Uiso 0.188(3) 1 calc R U P B 2
H80F H -0.322127 0.609308 1.306648 0.036 Uiso 0.188(3) 1 calc R U P B 2
O61A O -0.4009(15) 0.5398(6) 1.2493(4) 0.0260(18) Uani 0.188(3) 1 d D U P B 2
H61C H -0.398(2) 0.5273(9) 1.2696(8) 0.039 Uiso 0.188(3) 1 calc DR U P B 2
O62A O -0.3540(19) 0.5968(8) 1.1841(3) 0.0229(9) Uani 0.188(3) 1 d D U P B 2
O63A O -0.1576(19) 0.5481(8) 1.1918(4) 0.0242(19) Uani 0.188(3) 1 d D U P B 2
O64A O -0.8232(17) 0.5850(8) 1.1596(5) 0.0325(9) Uani 0.188(3) 1 d D U P B 2
O65A O 0.0837(14) 0.6738(7) 1.3217(3) 0.0240(9) Uani 0.188(3) 1 d D U P B 2
O66A O 0.2839(14) 0.7062(8) 1.2956(5) 0.0269(19) Uani 0.188(3) 1 d D U P B 2
C81 C 0.3419(6) 0.8127(2) 1.38470(12) 0.0249(8) Uani 0.812(3) 1 d D U P B 1
H81 H 0.266421 0.815708 1.401445 0.030 Uiso 0.812(3) 1 calc R U P B 1
C82 C 0.4769(6) 0.8069(2) 1.39662(13) 0.0268(8) Uani 0.812(3) 1 d D U P B 1
H82 H 0.491264 0.806919 1.420882 0.032 Uiso 0.812(3) 1 calc R U P B 1
C83 C 0.6077(6) 0.8003(2) 1.37385(13) 0.0270(8) Uani 0.812(3) 1 d D U P B 1
H83A H 0.670852 0.770133 1.382406 0.032 Uiso 0.812(3) 1 calc R U P B 1
H83B H 0.665719 0.834729 1.373437 0.032 Uiso 0.812(3) 1 calc R U P B 1
C84 C 0.5516(6) 0.7871(2) 1.33818(13) 0.0265(7) Uani 0.812(3) 1 d D U P B 1
H84 H 0.505006 0.749890 1.339846 0.032 Uiso 0.812(3) 1 calc R U P B 1
C85 C 0.4331(5) 0.8259(2) 1.32492(12) 0.0236(6) Uani 0.812(3) 1 d D U P B 1
C86 C 0.4770(5) 0.8868(2) 1.32760(14) 0.0233(7) Uani 0.812(3) 1 d D U P B 1
H86A H 0.510177 0.894665 1.351399 0.028 Uiso 0.812(3) 1 calc R U P B 1
H86B H 0.559973 0.894013 1.311815 0.028 Uiso 0.812(3) 1 calc R U P B 1
C87 C 0.3503(5) 0.9252(2) 1.31849(14) 0.0245(7) Uani 0.812(3) 1 d D U P B 1
H87A H 0.323685 0.920027 1.293954 0.029 Uiso 0.812(3) 1 calc R U P B 1
H87B H 0.382068 0.963911 1.321524 0.029 Uiso 0.812(3) 1 calc R U P B 1
C88 C 0.2157(5) 0.9145(2) 1.34101(15) 0.0244(6) Uani 0.812(3) 1 d D U P B 1
C89 C 0.1658(5) 0.85454(19) 1.33923(12) 0.0234(6) Uani 0.812(3) 1 d D U P B 1
C90 C 0.2944(5) 0.8151(2) 1.34702(13) 0.0228(6) Uani 0.812(3) 1 d D U P B 1
H90 H 0.259851 0.777256 1.340889 0.027 Uiso 0.812(3) 1 calc R U P B 1
C91 C 0.0341(5) 0.8476(2) 1.36407(14) 0.0260(7) Uani 0.812(3) 1 d D U P B 1
H91A H -0.054536 0.860906 1.351968 0.031 Uiso 0.812(3) 1 calc R U P B 1
H91B H 0.020573 0.807760 1.368294 0.031 Uiso 0.812(3) 1 calc R U P B 1
C92 C 0.0410(5) 0.8767(2) 1.39944(14) 0.0300(7) Uani 0.812(3) 1 d D U P B 1
H92 H 0.057980 0.847670 1.417280 0.036 Uiso 0.812(3) 1 calc R U P B 1
C93 C -0.1011(6) 0.9043(2) 1.40790(16) 0.0346(7) Uani 0.812(3) 1 d D U P B 1
C94 C -0.1796(6) 0.9435(3) 1.38854(18) 0.0381(8) Uani 0.812(3) 1 d D U P B 1
H94 H -0.150372 0.959395 1.367249 0.046 Uiso 0.812(3) 1 calc R U P B 1
C95 C -0.3034(6) 0.9540(3) 1.40591(19) 0.0412(9) Uani 0.812(3) 1 d D U P B 1
H95 H -0.376957 0.979139 1.398622 0.049 Uiso 0.812(3) 1 calc R U P B 1
C96 C -0.1826(6) 0.8926(3) 1.43625(16) 0.0383(8) Uani 0.812(3) 1 d D U P B 1
H96 H -0.156598 0.867040 1.453764 0.046 Uiso 0.812(3) 1 calc R U P B 1
C97 C 0.2454(5) 0.9329(2) 1.37787(16) 0.0263(7) Uani 0.812(3) 1 d D U P B 1
C98 C 0.6572(6) 0.7839(2) 1.30902(14) 0.0288(7) Uani 0.812(3) 1 d D U P B 1
C99 C 0.4315(5) 0.8092(2) 1.28687(13) 0.0257(7) Uani 0.812(3) 1 d D U P B 1
H99A H 0.366042 0.777262 1.283104 0.031 Uiso 0.812(3) 1 calc R U P B 1
H99B H 0.398304 0.840097 1.272186 0.031 Uiso 0.812(3) 1 calc R U P B 1
C100 C 0.1044(6) 0.8423(2) 1.30291(13) 0.0264(10) Uani 0.812(3) 1 d D U P B 1
H10A H 0.181663 0.847588 1.285709 0.040 Uiso 0.812(3) 1 calc R U P B 1
H10B H 0.022972 0.867375 1.297997 0.040 Uiso 0.812(3) 1 calc R U P B 1
H10C H 0.069495 0.804169 1.301986 0.040 Uiso 0.812(3) 1 calc R U P B 1
O81 O 0.0946(4) 0.94814(15) 1.33086(11) 0.0305(8) Uani 0.812(3) 1 d D U P B 1
H81B H 0.1255(10) 0.9795(9) 1.3248(16) 0.046 Uiso 0.812(3) 1 calc DR U P B 1
O82 O 0.1574(4) 0.91781(16) 1.40321(10) 0.0286(6) Uani 0.812(3) 1 d D U P B 1
O83 O 0.3426(4) 0.96548(16) 1.38474(11) 0.0335(8) Uani 0.812(3) 1 d D U P B 1
O84 O -0.3091(5) 0.9236(2) 1.43567(13) 0.0420(8) Uani 0.812(3) 1 d D U P B 1
O85 O 0.5840(4) 0.79467(16) 1.27916(9) 0.0293(6) Uani 0.812(3) 1 d D U P B 1
O86 O 0.7855(4) 0.77337(19) 1.30904(13) 0.0379(10) Uani 0.812(3) 1 d D U P B 1
C81A C 0.3197(17) 0.8023(9) 1.3809(4) 0.0247(9) Uani 0.188(3) 1 d D U P B 2
H81A H 0.240258 0.798306 1.396457 0.030 Uiso 0.188(3) 1 calc R U P B 2
C82A C 0.4522(19) 0.7903(10) 1.3928(4) 0.0259(10) Uani 0.188(3) 1 d D U P B 2
H82A H 0.462532 0.782440 1.416690 0.031 Uiso 0.188(3) 1 calc R U P B 2
C83A C 0.5862(17) 0.7886(10) 1.3705(4) 0.0268(9) Uani 0.188(3) 1 d D U P B 2
H83C H 0.637585 0.753058 1.373731 0.032 Uiso 0.188(3) 1 calc R U P B 2
H83D H 0.653798 0.818635 1.377140 0.032 Uiso 0.188(3) 1 calc R U P B 2
C84A C 0.5413(15) 0.7950(7) 1.3336(3) 0.0266(8) Uani 0.188(3) 1 d D U P B 2
H84A H 0.493206 0.759507 1.327156 0.032 Uiso 0.188(3) 1 calc R U P B 2
C85A C 0.4273(13) 0.8394(6) 1.3268(3) 0.0246(7) Uani 0.188(3) 1 d D U P B 2
C86A C 0.4761(14) 0.8964(6) 1.3399(5) 0.0243(9) Uani 0.188(3) 1 d D U P B 2
H86C H 0.505545 0.893394 1.364380 0.029 Uiso 0.188(3) 1 calc R U P B 2
H86D H 0.562517 0.908665 1.326527 0.029 Uiso 0.188(3) 1 calc R U P B 2
C87A C 0.3546(14) 0.9394(6) 1.3365(5) 0.0254(8) Uani 0.188(3) 1 d D U P B 2
H87C H 0.389258 0.974890 1.346119 0.030 Uiso 0.188(3) 1 calc R U P B 2
H87D H 0.331932 0.945166 1.311822 0.030 Uiso 0.188(3) 1 calc R U P B 2
C88A C 0.2161(13) 0.9218(5) 1.3554(3) 0.0260(7) Uani 0.188(3) 1 d D U P B 2
C89A C 0.1605(12) 0.8658(5) 1.3425(3) 0.0246(7) Uani 0.188(3) 1 d D U P B 2
C90A C 0.2830(13) 0.8219(5) 1.3446(4) 0.0238(7) Uani 0.188(3) 1 d D U P B 2
H90A H 0.246299 0.788926 1.331740 0.029 Uiso 0.188(3) 1 calc R U P B 2
C91A C 0.0225(15) 0.8506(8) 1.3638(4) 0.0267(9) Uani 0.188(3) 1 d D U P B 2
H91C H -0.062554 0.869660 1.353369 0.032 Uiso 0.188(3) 1 calc R U P B 2
H91D H 0.005525 0.810547 1.361310 0.032 Uiso 0.188(3) 1 calc R U P B 2
C92A C 0.0257(14) 0.8644(7) 1.4025(4) 0.0300(8) Uani 0.188(3) 1 d D U P B 2
H92A H 0.031906 0.828359 1.414854 0.036 Uiso 0.188(3) 1 calc R U P B 2
C93A C -0.1130(16) 0.8909(8) 1.4141(5) 0.0353(8) Uani 0.188(3) 1 d D U P B 2
C94A C -0.186(2) 0.9384(8) 1.4028(6) 0.0383(9) Uani 0.188(3) 1 d D U P B 2
H94A H -0.150983 0.964163 1.386293 0.046 Uiso 0.188(3) 1 calc R U P B 2
C95A C -0.315(2) 0.9408(9) 1.4199(8) 0.0392(9) Uani 0.188(3) 1 d D U P B 2
H95A H -0.386626 0.968651 1.416966 0.047 Uiso 0.188(3) 1 calc R U P B 2
C96A C -0.2011(19) 0.8663(9) 1.4382(6) 0.0380(10) Uani 0.188(3) 1 d D U P B 2
H96A H -0.179228 0.833334 1.450334 0.046 Uiso 0.188(3) 1 calc R U P B 2
C97A C 0.2456(16) 0.9212(7) 1.3942(3) 0.0278(9) Uani 0.188(3) 1 d D U P B 2
C98A C 0.6528(15) 0.8053(10) 1.3061(4) 0.0288(9) Uani 0.188(3) 1 d D U P B 2
C99A C 0.4318(15) 0.8410(8) 1.2872(3) 0.0261(8) Uani 0.188(3) 1 d D U P B 2
H99C H 0.368629 0.812016 1.277182 0.031 Uiso 0.188(3) 1 calc R U P B 2
H99D H 0.399621 0.877320 1.278417 0.031 Uiso 0.188(3) 1 calc R U P B 2
C200 C 0.106(2) 0.8722(9) 1.3052(4) 0.0262(17) Uani 0.188(3) 1 d D U P B 2
H20D H 0.175671 0.894946 1.292224 0.039 Uiso 0.188(3) 1 calc R U P B 2
H20E H 0.010026 0.889929 1.305240 0.039 Uiso 0.188(3) 1 calc R U P B 2
H20F H 0.098903 0.835828 1.294451 0.039 Uiso 0.188(3) 1 calc R U P B 2
O81A O 0.0996(13) 0.9609(5) 1.3530(4) 0.0296(16) Uani 0.188(3) 1 d D U P B 2
H81C H 0.129(5) 0.989(3) 1.342(3) 0.044 Uiso 0.188(3) 1 calc DR U P B 2
O82A O 0.1493(14) 0.8972(7) 1.4145(3) 0.0287(9) Uani 0.188(3) 1 d D U P B 2
O83A O 0.3432(14) 0.9478(6) 1.4072(4) 0.0316(16) Uani 0.188(3) 1 d D U P B 2
O84A O -0.3257(16) 0.8969(8) 1.4420(5) 0.0397(10) Uani 0.188(3) 1 d D U P B 2
O85A O 0.5867(14) 0.8310(7) 1.2789(3) 0.0284(9) Uani 0.188(3) 1 d D U P B 2
O86A O 0.7814(14) 0.7954(8) 1.3050(5) 0.0313(19) Uani 0.188(3) 1 d D U P B 2

loop_
_atom_site_aniso_label
_atom_site_aniso_U_11
_atom_site_aniso_U_22
_atom_site_aniso_U_33
_atom_site_aniso_U_23
_atom_site_aniso_U_13
_atom_site_aniso_U_12
O1 0.0247(15) 0.0289(16) 0.0365(16) 0.0137(13) 0.0040(13) 0.0063(13)
O2 0.0232(14) 0.0228(13) 0.0214(13) -0.0035(11) 0.0059(11) -0.0041(11)
O3 0.0240(15) 0.0233(14) 0.0408(17) -0.0126(13) 0.0111(13) -0.0042(12)
O4 0.0271(16) 0.053(2) 0.0391(18) -0.0041(16) 0.0119(14) 0.0084(15)
C1 0.036(2) 0.0211(19) 0.0213(19) 0.0021(15) 0.0100(18) 0.0075(17)
C2 0.042(3) 0.030(2) 0.021(2) -0.0001(17) 0.0030(19) 0.010(2)
C3 0.034(2) 0.035(2) 0.033(2) -0.0018(19) 0.002(2) 0.015(2)
C5 0.026(2) 0.0192(18) 0.0194(19) -0.0021(15) 0.0065(16) -0.0013(16)
C6 0.025(2) 0.0209(19) 0.0206(18) -0.0037(15) 0.0085(16) 0.0000(16)
C7 0.026(2) 0.0227(19) 0.0229(19) 0.0030(15) 0.0075(16) 0.0012(16)
C8 0.0211(19) 0.0197(18) 0.0188(18) 0.0021(14) 0.0035(15) 0.0027(15)
C9 0.024(2) 0.0180(18) 0.0174(18) -0.0024(14) 0.0037(15) 0.0004(16)
C10 0.028(2) 0.0186(18) 0.0188(18) -0.0024(15) 0.0068(16) -0.0020(16)
C11 0.022(2) 0.0221(19) 0.0236(19) -0.0036(16) 0.0044(16) -0.0054(16)
C12 0.0215(19) 0.0220(18) 0.0169(18) 0.0006(15) 0.0033(15) -0.0043(16)
C13 0.0222(19) 0.0244(19) 0.0220(19) 0.0002(16) 0.0011(16) -0.0008(16)
C14 0.028(2) 0.036(2) 0.037(2) 0.0073(19) 0.0051(19) 0.0082(19)
C15 0.032(2) 0.041(3) 0.046(3) -0.001(2) 0.001(2) 0.010(2)
C16 0.026(2) 0.036(2) 0.025(2) 0.0003(17) 0.0044(17) 0.0030(19)
C17 0.0197(19) 0.0163(17) 0.026(2) -0.0033(15) 0.0095(15) 0.0021(15)
C4 0.032(2) 0.024(2) 0.032(2) -0.0020(17) 0.0095(19) 0.0075(18)
C18 0.039(3) 0.020(2) 0.042(3) -0.0147(18) 0.016(2) -0.0003(19)
C19 0.029(2) 0.029(2) 0.023(2) -0.0077(17) 0.0126(17) -0.0033(18)
O5 0.0325(17) 0.0386(17) 0.0315(17) -0.0147(14) 0.0159(14) -0.0021(14)
O6 0.0314(18) 0.0402(19) 0.053(2) -0.0184(16) 0.0148(16) 0.0060(15)
C20 0.031(2) 0.039(2) 0.0183(19) -0.0046(17) -0.0014(17) -0.0070(19)
C21 0.0274(14) 0.0236(14) 0.0239(13) 0.0025(12) -0.0016(12) -0.0009(13)
C22 0.0304(17) 0.0229(16) 0.0260(16) 0.0024(14) -0.0010(15) 0.0012(16)
C23 0.0328(18) 0.0247(18) 0.0289(16) 0.0032(15) 0.0011(15) 0.0033(16)
C24 0.0322(18) 0.0269(18) 0.0321(16) 0.0052(15) 0.0011(15) 0.0032(16)
C25 0.0319(14) 0.0284(16) 0.0316(14) 0.0058(13) -0.0022(13) 0.0031(14)
C26 0.0286(13) 0.0266(15) 0.0268(12) 0.0034(12) -0.0035(11) 0.0013(13)
C27 0.0254(15) 0.0255(17) 0.0257(16) 0.0011(15) -0.0030(14) -0.0003(14)
C28 0.0240(15) 0.0237(17) 0.0238(17) -0.0017(15) -0.0007(15) -0.0003(15)
C29 0.0221(12) 0.0224(14) 0.0235(14) -0.0023(12) -0.0003(12) 0.0006(12)
C30 0.0240(12) 0.0238(14) 0.0227(12) -0.0009(13) 0.0000(12) -0.0014(13)
C31 0.0232(14) 0.0249(16) 0.0231(14) -0.0012(14) 0.0000(13) -0.0027(14)
C32 0.0221(12) 0.0245(13) 0.0241(13) -0.0021(12) 0.0009(12) -0.0008(12)
C33 0.0225(13) 0.0292(15) 0.0279(14) -0.0049(14) 0.0025(12) 0.0007(12)
C34 0.0235(15) 0.0333(16) 0.0301(18) -0.0077(17) 0.0026(16) 0.0013(14)
C35 0.0246(15) 0.0350(18) 0.032(2) -0.0101(18) 0.0022(17) 0.0029(15)
C36 0.0242(14) 0.0319(18) 0.0306(16) -0.0071(16) 0.0015(14) 0.0041(15)
C37 0.0203(13) 0.0201(14) 0.0230(16) -0.0007(14) 0.0010(14) 0.0022(12)
C38 0.0328(15) 0.0305(19) 0.0348(15) 0.0071(16) -0.0049(14) 0.0036(16)
C39 0.0306(15) 0.0304(19) 0.0293(15) 0.0049(16) -0.0064(14) 0.0020(17)
C40 0.027(3) 0.029(3) 0.023(2) -0.001(3) 0.003(2) -0.008(3)
O21 0.024(2) 0.022(2) 0.027(3) -0.006(2) 0.003(2) 0.0031(19)
O22 0.0204(12) 0.0211(15) 0.0228(15) -0.0012(13) 0.0024(13) 0.0019(12)
O23 0.022(2) 0.022(2) 0.022(3) 0.006(2) 0.003(2) 0.0034(18)
O24 0.0247(13) 0.0345(18) 0.0327(18) -0.0112(16) 0.0000(15) 0.0045(14)
O25 0.0319(15) 0.032(2) 0.0325(15) 0.0054(17) -0.0076(13) 0.0024(17)
O26 0.036(2) 0.035(3) 0.048(3) 0.009(3) -0.006(2) 0.007(2)
C21A 0.0271(14) 0.0236(15) 0.0243(13) 0.0022(13) -0.0013(13) 0.0000(13)
C22A 0.0301(18) 0.0232(16) 0.0256(16) 0.0027(15) -0.0002(15) 0.0008(16)
C23A 0.0316(18) 0.0241(18) 0.0284(17) 0.0037(16) 0.0020(16) 0.0018(17)
C24A 0.0319(18) 0.0265(18) 0.0315(16) 0.0050(15) 0.0009(15) 0.0031(16)
C25A 0.0316(15) 0.0282(16) 0.0313(14) 0.0051(13) -0.0021(13) 0.0032(14)
C26A 0.0287(13) 0.0266(15) 0.0270(13) 0.0034(13) -0.0034(12) 0.0010(13)
C27A 0.0257(15) 0.0254(17) 0.0259(17) 0.0006(15) -0.0028(15) 0.0005(15)
C28A 0.0240(15) 0.0241(17) 0.0253(17) -0.0022(16) -0.0014(15) 0.0002(15)
C29A 0.0223(13) 0.0227(14) 0.0236(14) -0.0025(13) -0.0001(13) 0.0008(12)
C30A 0.0243(13) 0.0239(14) 0.0228(13) -0.0013(13) -0.0002(12) -0.0018(13)
C31A 0.0228(15) 0.0248(16) 0.0229(15) -0.0017(15) 0.0004(14) -0.0021(15)
C32A 0.0220(13) 0.0246(14) 0.0242(13) -0.0023(13) 0.0010(12) -0.0005(12)
C33A 0.0228(13) 0.0293(15) 0.0281(14) -0.0053(14) 0.0026(13) 0.0009(13)
C34A 0.0239(14) 0.0332(16) 0.0304(18) -0.0080(17) 0.0026(16) 0.0018(14)
C35A 0.0243(14) 0.0341(18) 0.0316(19) -0.0099(18) 0.0029(17) 0.0040(15)
C36A 0.0239(15) 0.0324(19) 0.0305(17) -0.0072(17) 0.0020(15) 0.0048(16)
C37A 0.0203(13) 0.0208(14) 0.0236(16) -0.0014(15) 0.0010(15) 0.0019(13)
C38A 0.0329(15) 0.030(2) 0.0344(16) 0.0059(16) -0.0045(14) 0.0042(17)
C39A 0.0304(16) 0.0290(19) 0.0292(16) 0.0038(17) -0.0059(15) 0.0029(18)
C40A 0.029(3) 0.031(3) 0.022(3) -0.005(3) 0.000(3) -0.004(3)
O21A 0.025(3) 0.031(3) 0.029(3) -0.011(3) -0.001(3) 0.006(2)
O22A 0.0203(13) 0.0212(15) 0.0233(15) -0.0010(14) 0.0020(14) 0.0011(13)
O23A 0.020(2) 0.021(3) 0.028(3) 0.000(3) 0.001(3) 0.000(2)
O24A 0.0250(14) 0.0346(19) 0.0329(19) -0.0105(17) 0.0023(16) 0.0066(16)
O25A 0.0316(16) 0.031(2) 0.0322(15) 0.0054(18) -0.0067(14) 0.0046(18)
O26A 0.038(3) 0.032(4) 0.045(3) 0.007(3) -0.003(3) 0.010(3)
C41 0.0233(16) 0.0138(16) 0.0179(15) -0.0013(14) 0.0000(14) -0.0008(14)
C42 0.0242(17) 0.0142(17) 0.0188(16) -0.0007(15) -0.0016(15) -0.0008(15)
C43 0.0227(17) 0.0147(17) 0.0208(15) -0.0020(14) -0.0026(14) 0.0001(14)
C44 0.0214(14) 0.0151(13) 0.0206(13) -0.0017(12) 0.0001(12) 0.0012(12)
C45 0.0197(12) 0.0138(11) 0.0181(11) -0.0016(11) 0.0004(11) 0.0015(11)
C46 0.0185(14) 0.0141(13) 0.0180(16) -0.0023(14) -0.0006(14) 0.0015(13)
C47 0.0189(14) 0.0150(14) 0.0172(17) -0.0033(15) -0.0010(15) 0.0023(13)
C48 0.0193(12) 0.0161(12) 0.0173(14) -0.0032(12) -0.0006(12) 0.0043(11)
C49 0.0196(12) 0.0160(12) 0.0177(12) -0.0016(11) 0.0003(11) 0.0020(11)
C50 0.0205(13) 0.0131(12) 0.0169(12) -0.0005(11) 0.0005(12) 0.0004(11)
C51 0.0207(14) 0.0226(14) 0.0195(14) -0.0023(13) 0.0004(13) 0.0024(14)
C52 0.0225(13) 0.0293(14) 0.0212(13) -0.0028(12) 0.0002(12) 0.0037(13)
C53 0.0255(13) 0.0375(17) 0.0243(14) -0.0043(14) 0.0017(12) 0.0077(14)
C54 0.0262(15) 0.039(2) 0.0270(17) -0.0059(16) 0.0008(15) 0.0080(16)
C55 0.0280(15) 0.041(2) 0.0298(17) -0.0046(17) 0.0015(15) 0.0095(17)
C56 0.0279(14) 0.040(2) 0.0271(15) -0.0043(15) 0.0038(13) 0.0093(16)
C57 0.0204(13) 0.0196(15) 0.0174(15) -0.0039(13) -0.0020(13) 0.0064(13)
C58 0.0222(13) 0.0165(17) 0.0230(13) -0.0039(13) 0.0024(12) 0.0007(13)
C59 0.0196(14) 0.0145(17) 0.0197(14) -0.0025(14) 0.0026(13) 0.0019(15)
C60 0.020(2) 0.013(3) 0.019(2) -0.005(2) -0.001(2) 0.002(3)
O41 0.020(2) 0.019(2) 0.010(3) -0.002(2) -0.002(2) 0.0063(17)
O42 0.0228(13) 0.0240(16) 0.0176(13) -0.0016(13) -0.0006(12) 0.0048(14)
O43 0.023(2) 0.020(3) 0.016(2) -0.0005(18) -0.0037(18) 0.0054(19)
O44 0.0295(15) 0.042(2) 0.0306(15) -0.0042(17) 0.0054(13) 0.0102(17)
O45 0.0207(13) 0.0140(17) 0.0206(13) -0.0028(14) 0.0046(12) 0.0020(15)
O46 0.020(2) 0.021(3) 0.029(3) -0.010(2) -0.002(2) -0.002(2)
C41A 0.0231(17) 0.0144(16) 0.0176(16) -0.0011(15) -0.0002(15) -0.0005(15)
C42A 0.0239(18) 0.0150(18) 0.0189(16) -0.0012(15) -0.0020(15) -0.0005(16)
C43A 0.0230(17) 0.0150(17) 0.0207(16) -0.0018(15) -0.0016(15) 0.0012(15)
C44A 0.0215(14) 0.0150(13) 0.0209(13) -0.0020(12) 0.0003(12) 0.0010(12)
C45A 0.0198(12) 0.0139(12) 0.0183(12) -0.0018(11) 0.0005(11) 0.0011(11)
C46A 0.0188(14) 0.0141(14) 0.0180(17) -0.0023(15) -0.0005(15) 0.0015(13)
C47A 0.0188(14) 0.0150(14) 0.0187(17) -0.0026(15) -0.0014(16) 0.0021(13)
C48A 0.0196(12) 0.0162(12) 0.0175(14) -0.0030(12) -0.0013(13) 0.0043(11)
C49A 0.0198(12) 0.0162(12) 0.0178(12) -0.0017(11) 0.0002(12) 0.0017(12)
C50A 0.0205(13) 0.0134(12) 0.0174(13) -0.0009(12) 0.0005(12) 0.0004(12)
C51A 0.0210(15) 0.0225(15) 0.0199(14) -0.0022(14) 0.0007(14) 0.0026(14)
C52A 0.0228(13) 0.0291(14) 0.0209(13) -0.0029(13) 0.0004(12) 0.0043(13)
C53A 0.0255(13) 0.0368(17) 0.0245(14) -0.0041(14) 0.0014(13) 0.0075(14)
C54A 0.0265(15) 0.0388(19) 0.0265(17) -0.0045(16) 0.0018(14) 0.0077(16)
C55A 0.0276(15) 0.040(2) 0.0288(17) -0.0035(17) 0.0029(15) 0.0084(17)
C56A 0.0277(16) 0.039(2) 0.0271(16) -0.0047(17) 0.0036(15) 0.0085(17)
C57A 0.0203(14) 0.0194(16) 0.0178(15) -0.0042(14) -0.0017(13) 0.0063(14)
C58A 0.0220(14) 0.0163(17) 0.0227(14) -0.0039(14) 0.0024(13) 0.0002(14)
C59A 0.0202(14) 0.0149(17) 0.0196(14) -0.0026(15) 0.0025(14) 0.0000(16)
C60A 0.023(3) 0.016(4) 0.019(3) -0.001(3) -0.003(2) -0.001(3)
O41A 0.021(2) 0.018(2) 0.019(4) -0.004(3) -0.004(3) 0.005(2)
O42A 0.0225(14) 0.0238(17) 0.0182(14) -0.0037(14) -0.0018(13) 0.0057(14)
O43A 0.023(2) 0.026(3) 0.022(3) -0.009(3) -0.006(2) 0.007(2)
O44A 0.0286(15) 0.040(2) 0.0300(16) -0.0045(18) 0.0048(14) 0.0084(18)
O45A 0.0212(14) 0.0171(18) 0.0212(14) -0.0037(15) 0.0042(13) -0.0014(16)
O46A 0.021(2) 0.024(3) 0.027(3) -0.009(3) -0.001(2) -0.004(2)
C61 0.0249(15) 0.0210(14) 0.0200(14) 0.0029(13) -0.0040(13) -0.0008(14)
C62 0.0268(16) 0.0219(15) 0.0206(14) 0.0020(13) -0.0024(13) -0.0030(14)
C63 0.0250(15) 0.0234(15) 0.0214(14) 0.0001(13) -0.0009(13) -0.0041(14)
C64 0.0233(12) 0.0234(13) 0.0212(12) 0.0004(11) -0.0032(11) -0.0036(12)
C65 0.0209(11) 0.0235(12) 0.0196(11) 0.0017(11) -0.0034(10) -0.0021(11)
C66 0.0198(13) 0.0218(14) 0.0195(14) 0.0028(12) -0.0047(13) -0.0014(13)
C67 0.0199(13) 0.0210(14) 0.0201(14) 0.0038(12) -0.0064(13) -0.0010(12)
C68 0.0196(11) 0.0217(12) 0.0204(13) 0.0034(11) -0.0048(11) -0.0007(11)
C69 0.0195(11) 0.0247(13) 0.0194(11) 0.0029(11) -0.0035(11) 0.0005(11)
C70 0.0221(12) 0.0228(13) 0.0187(12) 0.0015(11) -0.0031(11) -0.0002(11)
C71 0.0192(13) 0.0274(15) 0.0221(13) 0.0018(13) -0.0044(12) 0.0032(13)
C72 0.0207(12) 0.0284(13) 0.0229(12) 0.0032(11) -0.0035(11) 0.0027(11)
C73 0.0233(12) 0.0370(15) 0.0254(13) 0.0010(13) -0.0037(12) 0.0016(12)
C74 0.0250(13) 0.0410(16) 0.0274(15) 0.0040(15) -0.0056(13) -0.0003(13)
C75 0.0263(14) 0.0441(17) 0.0296(16) 0.0041(15) -0.0058(14) -0.0006(14)
C76 0.0264(14) 0.0415(17) 0.0286(15) 0.0017(15) -0.0065(13) 0.0008(14)
C77 0.0193(12) 0.0204(13) 0.0202(14) 0.0039(12) -0.0033(12) -0.0009(11)
C78 0.0224(13) 0.0232(15) 0.0225(13) -0.0016(13) -0.0041(12) -0.0034(13)
C79 0.0209(13) 0.0268(15) 0.0208(13) 0.0008(13) -0.0047(12) -0.0039(13)
C80 0.020(2) 0.035(2) 0.0174(19) 0.0005(19) -0.0026(16) -0.004(2)
O61 0.0244(16) 0.0260(17) 0.0201(17) 0.0074(14) -0.0096(15) -0.0083(14)
O62 0.0212(11) 0.0253(14) 0.0217(12) 0.0053(11) -0.0025(11) 0.0020(11)
O63 0.0228(15) 0.0209(17) 0.0232(18) 0.0027(14) -0.0005(15) 0.0028(13)
O64 0.0267(13) 0.0463(17) 0.0311(14) 0.0026(14) -0.0082(12) 0.0009(14)
O65 0.0221(12) 0.0281(14) 0.0226(12) 0.0018(12) -0.0057(10) -0.0056(12)
O66 0.0228(15) 0.0210(19) 0.0341(17) -0.0018(17) -0.0043(14) -0.0037(15)
C61A 0.0244(17) 0.0219(16) 0.0197(16) 0.0022(16) -0.0030(15) -0.0013(16)
C62A 0.0251(17) 0.0220(17) 0.0207(17) 0.0015(16) -0.0023(16) -0.0026(16)
C63A 0.0246(17) 0.0231(17) 0.0211(16) 0.0009(16) -0.0021(15) -0.0034(16)
C64A 0.0229(14) 0.0239(15) 0.0213(13) 0.0005(14) -0.0033(13) -0.0034(14)
C65A 0.0215(12) 0.0238(13) 0.0201(12) 0.0017(12) -0.0039(12) -0.0021(12)
C66A 0.0204(15) 0.0226(16) 0.0201(17) 0.0032(16) -0.0045(16) -0.0014(15)
C67A 0.0202(15) 0.0222(16) 0.0206(17) 0.0039(16) -0.0049(16) -0.0008(15)
C68A 0.0201(13) 0.0227(13) 0.0207(14) 0.0041(13) -0.0042(13) -0.0006(13)
C69A 0.0203(13) 0.0245(14) 0.0202(13) 0.0029(13) -0.0036(12) 0.0004(13)
C70A 0.0219(13) 0.0232(14) 0.0195(13) 0.0022(13) -0.0035(13) -0.0008(13)
C71A 0.0199(15) 0.0268(16) 0.0217(15) 0.0028(15) -0.0039(15) 0.0020(15)
C72A 0.0212(13) 0.0293(14) 0.0231(14) 0.0030(13) -0.0035(13) 0.0023(13)
C73A 0.0237(14) 0.0370(16) 0.0259(15) 0.0026(15) -0.0047(14) 0.0015(14)
C74A 0.0249(16) 0.0404(18) 0.0277(18) 0.0036(18) -0.0053(17) 0.0002(16)
C75A 0.0258(16) 0.0430(19) 0.0292(18) 0.0045(18) -0.0063(17) 0.0002(17)
C76A 0.0256(14) 0.0412(17) 0.0282(15) 0.0032(16) -0.0059(14) 0.0009(15)
C77A 0.0201(14) 0.0225(15) 0.0220(16) 0.0035(15) -0.0031(15) 0.0003(14)
C78A 0.0231(15) 0.0256(17) 0.0230(15) -0.0003(16) -0.0043(14) -0.0037(16)
C79A 0.0217(16) 0.0267(17) 0.0213(15) 0.0013(16) -0.0045(15) -0.0031(16)
C80A 0.021(3) 0.029(4) 0.021(3) 0.004(3) -0.003(3) 0.000(4)
O61A 0.023(3) 0.027(3) 0.028(4) 0.008(3) -0.004(3) -0.002(3)
O62A 0.0207(15) 0.0253(17) 0.0225(16) 0.0034(15) -0.0026(15) 0.0015(15)
O63A 0.021(3) 0.023(3) 0.028(4) 0.003(3) -0.001(3) 0.002(3)
O64A 0.0259(15) 0.0423(19) 0.0293(17) 0.0039(17) -0.0067(15) 0.0005(16)
O65A 0.0223(15) 0.0272(18) 0.0224(15) 0.0001(17) -0.0049(15) -0.0035(17)
O66A 0.024(3) 0.026(4) 0.030(3) -0.005(4) -0.004(3) -0.004(3)
C81 0.0265(14) 0.0245(16) 0.0238(14) -0.0004(13) 0.0043(13) 0.0009(13)
C82 0.0281(15) 0.0276(16) 0.0249(14) -0.0020(13) 0.0020(13) 0.0021(14)
C83 0.0265(15) 0.0268(16) 0.0278(14) -0.0040(13) 0.0015(13) 0.0024(14)
C84 0.0254(12) 0.0263(13) 0.0278(13) -0.0051(12) 0.0049(12) 0.0011(12)
C85 0.0228(11) 0.0231(12) 0.0250(11) -0.0035(11) 0.0045(10) -0.0011(11)
C86 0.0211(13) 0.0221(13) 0.0267(14) -0.0042(12) 0.0041(12) -0.0025(12)
C87 0.0212(13) 0.0211(14) 0.0313(14) -0.0027(13) 0.0016(13) -0.0028(12)
C88 0.0188(12) 0.0222(12) 0.0321(13) -0.0040(12) 0.0008(12) -0.0003(11)
C89 0.0199(11) 0.0222(12) 0.0281(12) -0.0029(11) 0.0019(11) -0.0022(11)
C90 0.0224(12) 0.0220(12) 0.0240(12) -0.0019(11) 0.0044(11) -0.0014(11)
C91 0.0210(13) 0.0264(14) 0.0306(14) -0.0059(12) 0.0031(12) -0.0028(13)
C92 0.0217(12) 0.0329(14) 0.0352(13) -0.0087(12) 0.0041(12) -0.0022(12)
C93 0.0233(13) 0.0400(15) 0.0404(15) -0.0110(14) 0.0049(12) -0.0010(13)
C94 0.0252(14) 0.0439(17) 0.0451(17) -0.0103(16) 0.0046(15) 0.0014(14)
C95 0.0268(15) 0.0476(18) 0.0491(17) -0.0134(16) 0.0038(15) 0.0024(15)
C96 0.0253(14) 0.0458(17) 0.0439(15) -0.0114(15) 0.0060(13) -0.0010(14)
C97 0.0188(12) 0.0252(13) 0.0350(14) -0.0092(12) 0.0012(12) 0.0004(11)
C98 0.0264(13) 0.0279(15) 0.0321(13) -0.0090(13) 0.0084(12) -0.0012(13)
C99 0.0237(14) 0.0273(15) 0.0262(14) -0.0059(13) 0.0073(12) -0.0034(13)
C100 0.024(2) 0.027(2) 0.029(2) -0.0010(19) -0.0008(18) -0.004(2)
O81 0.0195(15) 0.0226(16) 0.049(2) 0.0054(16) -0.0037(15) -0.0006(13)
O82 0.0202(11) 0.0306(13) 0.0350(13) -0.0112(11) 0.0025(11) -0.0021(11)
O83 0.0217(15) 0.0323(16) 0.0466(19) -0.0206(15) 0.0036(15) -0.0049(13)
O84 0.0271(13) 0.0505(17) 0.0483(15) -0.0127(15) 0.0069(13) 0.0008(14)
O85 0.0261(12) 0.0326(14) 0.0291(12) -0.0096(12) 0.0093(11) -0.0031(12)
O86 0.0271(16) 0.038(2) 0.049(2) -0.019(2) 0.0092(16) -0.0015(17)
C81A 0.0254(16) 0.0242(17) 0.0245(16) -0.0019(16) 0.0036(15) 0.0003(16)
C82A 0.0268(17) 0.0255(18) 0.0254(17) -0.0027(16) 0.0027(16) 0.0012(16)
C83A 0.0266(17) 0.0265(18) 0.0273(16) -0.0039(16) 0.0027(16) 0.0014(16)
C84A 0.0255(14) 0.0264(15) 0.0278(14) -0.0054(13) 0.0046(13) 0.0003(13)
C85A 0.0232(12) 0.0245(13) 0.0261(13) -0.0040(12) 0.0046(12) -0.0013(12)
C86A 0.0217(15) 0.0229(16) 0.0283(16) -0.0034(15) 0.0035(16) -0.0021(15)
C87A 0.0205(14) 0.0237(15) 0.0320(15) -0.0053(14) 0.0023(14) -0.0016(14)
C88A 0.0200(12) 0.0247(13) 0.0334(13) -0.0059(12) 0.0018(12) -0.0014(12)
C89A 0.0207(13) 0.0240(13) 0.0290(13) -0.0037(13) 0.0022(13) -0.0016(13)
C90A 0.0229(13) 0.0232(14) 0.0253(14) -0.0026(13) 0.0038(13) -0.0011(13)
C91A 0.0211(15) 0.0273(16) 0.0316(16) -0.0059(15) 0.0032(15) -0.0023(15)
C92A 0.0218(14) 0.0327(15) 0.0356(14) -0.0090(14) 0.0036(13) -0.0019(14)
C93A 0.0239(14) 0.0409(16) 0.0412(16) -0.0109(15) 0.0048(14) -0.0003(14)
C94A 0.0253(15) 0.0448(17) 0.0447(17) -0.0116(16) 0.0052(15) 0.0006(15)
C95A 0.0257(16) 0.0462(19) 0.0457(18) -0.0112(17) 0.0056(16) 0.0011(16)
C96A 0.0254(17) 0.0448(19) 0.0439(18) -0.0116(18) 0.0056(16) -0.0002(17)
C97A 0.0200(16) 0.0279(17) 0.0354(17) -0.0102(16) 0.0024(16) -0.0010(16)
C98A 0.0261(15) 0.0296(17) 0.0308(15) -0.0078(15) 0.0070(14) -0.0010(16)
C99A 0.0239(15) 0.0273(16) 0.0272(15) -0.0056(15) 0.0063(14) -0.0022(15)
C200 0.022(3) 0.026(3) 0.030(3) -0.002(3) 0.000(3) -0.002(3)
O81A 0.022(3) 0.026(3) 0.041(3) -0.001(3) 0.001(3) 0.000(3)
O82A 0.0207(15) 0.0299(17) 0.0354(17) -0.0096(15) 0.0028(15) -0.0012(15)
O83A 0.023(3) 0.031(3) 0.041(3) -0.013(3) 0.000(3) -0.001(3)
O84A 0.0264(17) 0.047(2) 0.0462(19) -0.0121(18) 0.0056(17) 0.0006(17)
O85A 0.0256(16) 0.0300(17) 0.0294(16) -0.0070(16) 0.0079(15) -0.0022(16)
O86A 0.026(3) 0.031(4) 0.037(3) -0.011(4) 0.007(3) -0.001(3)

loop_
_atom_type_symbol
_atom_type_description
_atom_type_scat_dispersion_real
_atom_type_scat_dispersion_imag
_atom_type_scat_source
C C 0.0181 0.0091 'International Tables Vol C Tables 4.2.6.8 and 6.1.1.4'
H H 0.0000 0.0000 'International Tables Vol C Tables 4.2.6.8 and 6.1.1.4'
O O 0.0492 0.0322 'International Tables Vol C Tables 4.2.6.8 and 6.1.1.4'

loop_
_geom_angle_atom_site_label_1
_geom_angle_atom_site_label_2
_geom_angle_atom_site_label_3
_geom_angle
_geom_angle_site_symmetry_1
_geom_angle_site_symmetry_3
_geom_angle_publ_flag
C17 O2 C12 124.1(3) . . ?
C16 O4 C15 106.1(3) . . ?
C2 C1 C10 126.2(4) . . ?
C1 C2 C3 123.7(4) . . ?
C2 C3 C4 107.2(4) . . ?
C10 C5 C4 107.3(3) . . ?
C10 C5 C6 110.3(3) . . ?
C4 C5 C6 112.7(3) . . ?
C10 C5 C19 118.2(3) . . ?
C4 C5 C19 98.8(3) . . ?
C6 C5 C19 109.3(3) . . ?
C7 C6 C5 112.4(3) . . ?
C8 C7 C6 111.2(3) . . ?
O1 C8 C7 112.4(3) . . ?
O1 C8 C9 107.1(3) . . ?
C7 C8 C9 112.0(3) . . ?
O1 C8 C17 102.9(3) . . ?
C7 C8 C17 110.3(3) . . ?
C9 C8 C17 111.8(3) . . ?
C8 C9 C11 108.2(3) . . ?
C8 C9 C20 110.6(3) . . ?
C11 C9 C20 105.0(3) . . ?
C8 C9 C10 110.9(3) . . ?
C11 C9 C10 113.5(3) . . ?
C20 C9 C10 108.5(3) . . ?
C1 C10 C5 108.1(3) . . ?
C1 C10 C9 114.5(3) . . ?
C5 C10 C9 114.0(3) . . ?
C12 C11 C9 118.5(3) . . ?
O2 C12 C13 107.7(3) . . ?
O2 C12 C11 115.3(3) . . ?
C13 C12 C11 112.7(3) . . ?
C16 C13 C14 106.0(4) . . ?
C16 C13 C12 125.8(4) . . ?
C14 C13 C12 128.1(4) . . ?
C15 C14 C13 106.0(4) . . ?
C14 C15 O4 110.9(4) . . ?
C13 C16 O4 111.0(4) . . ?
O3 C17 O2 117.4(4) . . ?
O3 C17 C8 122.9(4) . . ?
O2 C17 C8 119.5(3) . . ?
C18 C4 C3 120.2(4) . . ?
C18 C4 C5 104.2(4) . . ?
C3 C4 C5 114.2(3) . . ?
O6 C18 O5 122.3(4) . . ?
O6 C18 C4 129.3(5) . . ?
O5 C18 C4 108.3(4) . . ?
O5 C19 C5 104.7(3) . . ?
C18 O5 C19 110.7(3) . . ?
C22 C21 C26 108.6(5) . . ?
C22 C21 C30 114.3(6) . . ?
C26 C21 C30 113.3(5) . . ?
C23 C22 C21 126.3(6) . . ?
C22 C23 C24 123.7(6) . . ?
C25 C24 C23 107.7(6) . . ?
C24 C25 C38 120.8(6) . . ?
C24 C25 C26 114.8(6) . . ?
C38 C25 C26 103.3(5) . . ?
C39 C26 C25 98.6(5) . . ?
C39 C26 C21 117.4(6) . . ?
C25 C26 C21 107.4(5) . . ?
C39 C26 C27 110.3(6) . . ?
C25 C26 C27 111.5(6) . . ?
C21 C26 C27 110.9(5) . . ?
C28 C27 C26 112.6(5) . . ?
C29 C28 C27 111.2(5) . . ?
O21 C29 C28 111.7(5) . . ?
O21 C29 C37 101.2(5) . . ?
C28 C29 C37 110.4(5) . . ?
O21 C29 C30 110.4(5) . . ?
C28 C29 C30 111.6(5) . . ?
C37 C29 C30 111.1(5) . . ?
C31 C30 C29 108.2(5) . . ?
C31 C30 C40 104.5(5) . . ?
C29 C30 C40 111.8(5) . . ?
C31 C30 C21 113.3(5) . . ?
C29 C30 C21 110.8(5) . . ?
C40 C30 C21 108.3(5) . . ?
C30 C31 C32 117.4(5) . . ?
O22 C32 C33 107.1(6) . . ?
O22 C32 C31 115.5(5) . . ?
C33 C32 C31 109.7(6) . . ?
C36 C33 C34 106.8(5) . . ?
C36 C33 C32 125.9(7) . . ?
C34 C33 C32 126.8(6) . . ?
C35 C34 C33 105.2(6) . . ?
C34 C35 O24 111.6(6) . . ?
C33 C36 O24 110.6(6) . . ?
O23 C37 O22 117.3(6) . . ?
O23 C37 C29 123.5(6) . . ?
O22 C37 C29 119.0(5) . . ?
O26 C38 O25 120.1(7) . . ?
O26 C38 C25 132.0(7) . . ?
O25 C38 C25 107.9(5) . . ?
O25 C39 C26 105.1(5) . . ?
C37 O22 C32 124.4(5) . . ?
C36 O24 C35 105.8(5) . . ?
C38 O25 C39 110.0(5) . . ?
C22A C21A C30A 115.2(7) . . ?
C22A C21A C26A 107.6(6) . . ?
C30A C21A C26A 114.4(6) . . ?
C23A C22A C21A 127.4(7) . . ?
C22A C23A C24A 123.5(7) . . ?
C23A C24A C25A 105.2(7) . . ?
C38A C25A C24A 118.2(8) . . ?
C38A C25A C26A 103.7(6) . . ?
C24A C25A C26A 113.6(7) . . ?
C39A C26A C25A 99.3(6) . . ?
C39A C26A C27A 110.0(7) . . ?
C25A C26A C27A 112.4(7) . . ?
C39A C26A C21A 118.5(7) . . ?
C25A C26A C21A 106.3(6) . . ?
C27A C26A C21A 109.9(6) . . ?
C28A C27A C26A 112.0(7) . . ?
C29A C28A C27A 111.7(6) . . ?
O21A C29A C28A 112.2(6) . . ?
O21A C29A C37A 102.3(7) . . ?
C28A C29A C37A 111.4(6) . . ?
O21A C29A C30A 108.9(6) . . ?
C28A C29A C30A 110.8(6) . . ?
C37A C29A C30A 111.1(6) . . ?
C21A C30A C29A 110.9(6) . . ?
C21A C30A C40A 109.2(6) . . ?
C29A C30A C40A 110.1(7) . . ?
C21A C30A C31A 113.7(6) . . ?
C29A C30A C31A 107.9(6) . . ?
C40A C30A C31A 104.9(6) . . ?
C32A C31A C30A 118.5(6) . . ?
O22A C32A C33A 110.4(8) . . ?
O22A C32A C31A 115.5(6) . . ?
C33A C32A C31A 116.4(8) . . ?
C36A C33A C34A 104.9(6) . . ?
C36A C33A C32A 124.7(8) . . ?
C34A C33A C32A 130.1(8) . . ?
C35A C34A C33A 106.7(7) . . ?
C34A C35A O24A 111.1(7) . . ?
O24A C36A C33A 111.0(6) . . ?
O23A C37A O22A 116.9(7) . . ?
O23A C37A C29A 123.3(7) . . ?
O22A C37A C29A 119.6(6) . . ?
O26A C38A O25A 122.3(8) . . ?
O26A C38A C25A 129.3(9) . . ?
O25A C38A C25A 108.3(6) . . ?
O25A C39A C26A 105.1(6) . . ?
C37A O22A C32A 123.6(7) . . ?
C36A O24A C35A 106.2(6) . . ?
C38A O25A C39A 110.1(6) . . ?
C42 C41 C50 125.7(6) . . ?
C41 C42 C43 124.1(5) . . ?
C42 C43 C44 107.7(5) . . ?
C58 C44 C43 120.8(6) . . ?
C58 C44 C45 102.6(5) . . ?
C43 C44 C45 113.6(5) . . ?
C46 C45 C44 111.9(5) . . ?
C46 C45 C50 111.1(5) . . ?
C44 C45 C50 107.8(5) . . ?
C46 C45 C59 110.1(5) . . ?
C44 C45 C59 98.0(4) . . ?
C50 C45 C59 117.2(5) . . ?
C47 C46 C45 111.6(5) . . ?
C48 C47 C46 111.6(5) . . ?
O41 C48 C47 112.0(5) . . ?
O41 C48 C49 110.4(5) . . ?
C47 C48 C49 111.7(4) . . ?
O41 C48 C57 101.2(5) . . ?
C47 C48 C57 110.2(5) . . ?
C49 C48 C57 110.9(5) . . ?
C51 C49 C60 104.8(5) . . ?
C51 C49 C50 113.7(5) . . ?
C60 C49 C50 108.2(5) . . ?
C51 C49 C48 107.7(5) . . ?
C60 C49 C48 111.6(5) . . ?
C50 C49 C48 110.8(5) . . ?
C41 C50 C45 108.3(5) . . ?
C41 C50 C49 114.7(5) . . ?
C45 C50 C49 113.3(5) . . ?
C52 C51 C49 118.8(5) . . ?
O42 C52 C53 107.3(6) . . ?
O42 C52 C51 115.4(5) . . ?
C53 C52 C51 112.7(6) . . ?
C56 C53 C54 108.0(5) . . ?
C56 C53 C52 122.0(6) . . ?
C54 C53 C52 130.0(6) . . ?
C55 C54 C53 105.0(6) . . ?
C54 C55 O44 111.9(6) . . ?
O44 C56 C53 109.6(6) . . ?
O43 C57 O42 118.8(6) . . ?
O43 C57 C48 121.8(6) . . ?
O42 C57 C48 119.3(5) . . ?
O46 C58 O45 121.4(6) . . ?
O46 C58 C44 128.7(7) . . ?
O45 C58 C44 109.2(5) . . ?
O45 C59 C45 104.3(4) . . ?
C57 O42 C52 123.9(5) . . ?
C56 O44 C55 105.3(5) . . ?
C58 O45 C59 109.8(4) . . ?
C42A C41A C50A 126.8(7) . . ?
C41A C42A C43A 123.7(7) . . ?
C42A C43A C44A 106.6(6) . . ?
C58A C44A C43A 119.8(7) . . ?
C58A C44A C45A 103.1(5) . . ?
C43A C44A C45A 114.0(6) . . ?
C46A C45A C59A 110.9(6) . . ?
C46A C45A C50A 110.9(6) . . ?
C59A C45A C50A 117.5(7) . . ?
C46A C45A C44A 111.7(7) . . ?
C59A C45A C44A 97.9(5) . . ?
C50A C45A C44A 107.2(5) . . ?
C47A C46A C45A 112.1(6) . . ?
C48A C47A C46A 112.0(6) . . ?
O41A C48A C47A 111.1(6) . . ?
O41A C48A C57A 102.0(6) . . ?
C47A C48A C57A 111.4(6) . . ?
O41A C48A C49A 110.5(6) . . ?
C47A C48A C49A 111.6(6) . . ?
C57A C48A C49A 109.9(6) . . ?
C51A C49A C60A 105.6(6) . . ?
C51A C49A C50A 113.7(6) . . ?
C60A C49A C50A 107.8(6) . . ?
C51A C49A C48A 108.0(6) . . ?
C60A C49A C48A 111.4(6) . . ?
C50A C49A C48A 110.3(6) . . ?
C41A C50A C45A 107.8(6) . . ?
C41A C50A C49A 114.6(6) . . ?
C45A C50A C49A 113.8(6) . . ?
C52A C51A C49A 119.9(6) . . ?
O42A C52A C53A 111.1(7) . . ?
O42A C52A C51A 114.4(6) . . ?
C53A C52A C51A 112.6(7) . . ?
C56A C53A C54A 106.7(6) . . ?
C56A C53A C52A 126.0(8) . . ?
C54A C53A C52A 127.2(8) . . ?
C55A C54A C53A 105.2(7) . . ?
C54A C55A O44A 111.6(7) . . ?
C53A C56A O44A 109.8(7) . . ?
O43A C57A O42A 118.7(7) . . ?
O43A C57A C48A 121.2(7) . . ?
O42A C57A C48A 119.8(6) . . ?
O46A C58A O45A 121.8(8) . . ?
O46A C58A C44A 128.9(9) . . ?
O45A C58A C44A 108.7(6) . . ?
O45A C59A C45A 105.0(5) . . ?
C57A O42A C52A 124.5(6) . . ?
C56A O44A C55A 105.9(6) . . ?
C58A O45A C59A 110.1(5) . . ?
C62 C61 C70 126.2(4) . . ?
C61 C62 C63 123.6(4) . . ?
C62 C63 C64 107.6(4) . . ?
C78 C64 C63 119.7(4) . . ?
C78 C64 C65 103.5(4) . . ?
C63 C64 C65 114.8(4) . . ?
C66 C65 C64 112.8(4) . . ?
C66 C65 C79 111.1(4) . . ?
C64 C65 C79 97.7(4) . . ?
C66 C65 C70 110.6(4) . . ?
C64 C65 C70 106.7(4) . . ?
C79 C65 C70 117.3(4) . . ?
C65 C66 C67 111.7(4) . . ?
C68 C67 C66 111.7(4) . . ?
O61 C68 C67 112.0(4) . . ?
O61 C68 C77 102.2(4) . . ?
C67 C68 C77 110.5(4) . . ?
O61 C68 C69 108.9(4) . . ?
C67 C68 C69 111.3(4) . . ?
C77 C68 C69 111.7(4) . . ?
C80 C69 C68 110.8(4) . . ?
C80 C69 C71 104.7(4) . . ?
C68 C69 C71 108.1(4) . . ?
C80 C69 C70 109.1(4) . . ?
C68 C69 C70 110.9(4) . . ?
C71 C69 C70 113.1(4) . . ?
C61 C70 C65 108.6(4) . . ?
C61 C70 C69 115.3(4) . . ?
C65 C70 C69 113.1(4) . . ?
C72 C71 C69 117.6(4) . . ?
O62 C72 C73 108.1(4) . . ?
O62 C72 C71 116.0(4) . . ?
C73 C72 C71 112.7(4) . . ?
C76 C73 C74 106.1(5) . . ?
C76 C73 C72 125.0(5) . . ?
C74 C73 C72 128.8(5) . . ?
C75 C74 C73 106.3(5) . . ?
C74 C75 O64 110.2(5) . . ?
C73 C76 O64 111.4(5) . . ?
O63 C77 O62 117.5(4) . . ?
O63 C77 C68 122.8(4) . . ?
O62 C77 C68 119.6(4) . . ?
O66 C78 O65 121.3(4) . . ?
O66 C78 C64 130.8(5) . . ?
O65 C78 C64 107.8(4) . . ?
O65 C79 C65 104.6(4) . . ?
C77 O62 C72 124.0(4) . . ?
C76 O64 C75 106.0(4) . . ?
C78 O65 C79 110.3(4) . . ?
C62A C61A C70A 127.1(10) . . ?
C61A C62A C63A 123.3(10) . . ?
C62A C63A C64A 106.0(10) . . ?
C78A C64A C65A 103.9(8) . . ?
C78A C64A C63A 117.5(10) . . ?
C65A C64A C63A 113.5(11) . . ?
C66A C65A C64A 113.1(9) . . ?
C66A C65A C79A 112.0(10) . . ?
C64A C65A C79A 97.7(7) . . ?
C66A C65A C70A 110.6(8) . . ?
C64A C65A C70A 105.5(8) . . ?
C79A C65A C70A 117.2(10) . . ?
C65A C66A C67A 112.6(10) . . ?
C68A C67A C66A 113.1(9) . . ?
O61A C68A C67A 111.6(9) . . ?
O61A C68A C77A 103.2(9) . . ?
C67A C68A C77A 111.5(9) . . ?
O61A C68A C69A 107.2(9) . . ?
C67A C68A C69A 111.7(9) . . ?
C77A C68A C69A 111.2(8) . . ?
C80A C69A C70A 110.1(9) . . ?
C80A C69A C68A 109.1(10) . . ?
C70A C69A C68A 110.6(8) . . ?
C80A C69A C71A 105.0(9) . . ?
C70A C69A C71A 113.6(9) . . ?
C68A C69A C71A 108.2(8) . . ?
C61A C70A C69A 115.9(10) . . ?
C61A C70A C65A 107.4(8) . . ?
C69A C70A C65A 112.6(8) . . ?
C72A C71A C69A 119.1(8) . . ?
O62A C72A C73A 107.2(11) . . ?
O62A C72A C71A 115.0(8) . . ?
C73A C72A C71A 113.1(11) . . ?
C76A C73A C74A 105.8(8) . . ?
C76A C73A C72A 126.8(11) . . ?
C74A C73A C72A 127.4(10) . . ?
C75A C74A C73A 106.5(9) . . ?
C74A C75A O64A 111.0(9) . . ?
C73A C76A O64A 111.2(9) . . ?
O63A C77A O62A 116.7(11) . . ?
O63A C77A C68A 123.1(11) . . ?
O62A C77A C68A 119.8(9) . . ?
O66A C78A O65A 122.9(12) . . ?
O66A C78A C64A 129.4(12) . . ?
O65A C78A C64A 107.7(8) . . ?
O65A C79A C65A 103.9(8) . . ?
C77A O62A C72A 124.2(9) . . ?
C75A O64A C76A 105.3(8) . . ?
C78A O65A C79A 110.3(8) . . ?
C82 C81 C90 127.1(4) . . ?
C81 C82 C83 123.4(5) . . ?
C82 C83 C84 107.0(4) . . ?
C98 C84 C83 119.1(4) . . ?
C98 C84 C85 103.7(4) . . ?
C83 C84 C85 114.7(4) . . ?
C84 C85 C99 99.6(4) . . ?
C84 C85 C86 112.8(4) . . ?
C99 C85 C86 108.9(4) . . ?
C84 C85 C90 106.8(4) . . ?
C99 C85 C90 118.6(4) . . ?
C86 C85 C90 109.8(4) . . ?
C87 C86 C85 112.0(4) . . ?
C86 C87 C88 111.9(4) . . ?
O81 C88 C97 103.2(4) . . ?
O81 C88 C89 107.5(4) . . ?
C97 C88 C89 112.1(4) . . ?
O81 C88 C87 111.6(4) . . ?
C97 C88 C87 110.0(4) . . ?
C89 C88 C87 112.1(4) . . ?
C88 C89 C100 109.5(4) . . ?
C88 C89 C90 110.8(4) . . ?
C100 C89 C90 109.6(4) . . ?
C88 C89 C91 107.9(4) . . ?
C100 C89 C91 105.3(4) . . ?
C90 C89 C91 113.7(4) . . ?
C81 C90 C89 115.2(4) . . ?
C81 C90 C85 107.6(4) . . ?
C89 C90 C85 114.1(4) . . ?
C92 C91 C89 118.1(4) . . ?
O82 C92 C93 107.6(4) . . ?
O82 C92 C91 115.4(4) . . ?
C93 C92 C91 111.3(4) . . ?
C96 C93 C94 107.1(5) . . ?
C96 C93 C92 124.0(6) . . ?
C94 C93 C92 128.8(5) . . ?
C95 C94 C93 106.9(6) . . ?
C94 C95 O84 110.5(6) . . ?
C93 C96 O84 109.4(6) . . ?
O83 C97 O82 117.5(5) . . ?
O83 C97 C88 121.7(5) . . ?
O82 C97 C88 120.5(4) . . ?
O86 C98 O85 121.4(5) . . ?
O86 C98 C84 130.1(6) . . ?
O85 C98 C84 108.5(4) . . ?
O85 C99 C85 104.5(4) . . ?
C97 O82 C92 123.8(4) . . ?
C95 O84 C96 106.1(5) . . ?
C98 O85 C99 109.8(4) . . ?
C82A C81A C90A 126.3(10) . . ?
C81A C82A C83A 123.3(10) . . ?
C82A C83A C84A 108.9(9) . . ?
C98A C84A C83A 120.8(11) . . ?
C98A C84A C85A 103.0(8) . . ?
C83A C84A C85A 115.3(10) . . ?
C84A C85A C99A 99.9(8) . . ?
C84A C85A C86A 112.4(9) . . ?
C99A C85A C86A 107.4(10) . . ?
C84A C85A C90A 108.2(8) . . ?
C99A C85A C90A 118.4(10) . . ?
C86A C85A C90A 110.3(8) . . ?
C87A C86A C85A 112.0(10) . . ?
C88A C87A C86A 111.7(10) . . ?
O81A C88A C87A 113.7(10) . . ?
O81A C88A C97A 101.6(10) . . ?
C87A C88A C97A 109.2(9) . . ?
O81A C88A C89A 108.7(9) . . ?
C87A C88A C89A 111.6(9) . . ?
C97A C88A C89A 111.7(9) . . ?
C88A C89A C200 108.9(10) . . ?
C88A C89A C90A 110.8(8) . . ?
C200 C89A C90A 110.5(9) . . ?
C88A C89A C91A 107.9(8) . . ?
C200 C89A C91A 105.2(9) . . ?
C90A C89A C91A 113.3(9) . . ?
C81A C90A C85A 108.0(8) . . ?
C81A C90A C89A 114.9(10) . . ?
C85A C90A C89A 113.8(8) . . ?
C92A C91A C89A 116.8(8) . . ?
O82A C92A C93A 109.0(11) . . ?
O82A C92A C91A 116.5(9) . . ?
C93A C92A C91A 112.0(11) . . ?
C96A C93A C94A 107.0(8) . . ?
C96A C93A C92A 121.2(12) . . ?
C94A C93A C92A 131.5(12) . . ?
C95A C94A C93A 107.2(10) . . ?
C94A C95A O84A 109.7(10) . . ?
O84A C96A C93A 109.0(10) . . ?
O83A C97A O82A 118.7(12) . . ?
O83A C97A C88A 122.2(12) . . ?
O82A C97A C88A 118.3(9) . . ?
O86A C98A O85A 119.8(12) . . ?
O86A C98A C84A 131.3(12) . . ?
O85A C98A C84A 108.9(8) . . ?
O85A C99A C85A 103.9(8) . . ?
C97A O82A C92A 124.7(10) . . ?
C96A O84A C95A 107.1(9) . . ?
C98A O85A C99A 109.4(8) . . ?

loop_
_geom_bond_atom_site_label_1
_geom_bond_atom_site_label_2
_geom_bond_distance
_geom_bond_site_symmetry_2
_geom_bond_publ_flag
O1 C8 1.427(5) . ?
O2 C17 1.336(5) . ?
O2 C12 1.470(5) . ?
O3 C17 1.208(5) . ?
O4 C16 1.360(5) . ?
O4 C15 1.360(6) . ?
C1 C2 1.324(7) . ?
C1 C10 1.533(6) . ?
C2 C3 1.501(6) . ?
C3 C4 1.503(6) . ?
C5 C10 1.535(5) . ?
C5 C4 1.535(6) . ?
C5 C6 1.547(5) . ?
C5 C19 1.549(5) . ?
C6 C7 1.537(5) . ?
C7 C8 1.526(5) . ?
C8 C9 1.537(5) . ?
C8 C17 1.537(5) . ?
C9 C11 1.541(5) . ?
C9 C20 1.546(5) . ?
C9 C10 1.561(5) . ?
C11 C12 1.535(5) . ?
C12 C13 1.496(5) . ?
C13 C16 1.340(6) . ?
C13 C14 1.434(6) . ?
C14 C15 1.342(7) . ?
C4 C18 1.492(6) . ?
C18 O6 1.196(6) . ?
C18 O5 1.352(6) . ?
C19 O5 1.465(5) . ?
C21 C22 1.517(8) . ?
C21 C26 1.544(8) . ?
C21 C30 1.557(8) . ?
C22 C23 1.329(9) . ?
C23 C24 1.500(9) . ?
C24 C25 1.496(8) . ?
C25 C38 1.505(8) . ?
C25 C26 1.540(8) . ?
C26 C39 1.528(8) . ?
C26 C27 1.546(8) . ?
C27 C28 1.537(8) . ?
C28 C29 1.524(8) . ?
C29 O21 1.431(7) . ?
C29 C37 1.536(8) . ?
C29 C30 1.546(8) . ?
C30 C31 1.544(7) . ?
C30 C40 1.547(8) . ?
C31 C32 1.554(8) . ?
C32 O22 1.466(7) . ?
C32 C33 1.500(8) . ?
C33 C36 1.347(8) . ?
C33 C34 1.444(8) . ?
C34 C35 1.337(9) . ?
C35 O24 1.378(8) . ?
C36 O24 1.360(8) . ?
C37 O23 1.208(7) . ?
C37 O22 1.330(7) . ?
C38 O26 1.200(8) . ?
C38 O25 1.353(8) . ?
C39 O25 1.475(8) . ?
C21A C22A 1.523(9) . ?
C21A C30A 1.544(9) . ?
C21A C26A 1.546(9) . ?
C22A C23A 1.327(10) . ?
C23A C24A 1.494(10) . ?
C24A C25A 1.510(10) . ?
C25A C38A 1.501(9) . ?
C25A C26A 1.540(9) . ?
C26A C39A 1.524(9) . ?
C26A C27A 1.546(10) . ?
C27A C28A 1.537(10) . ?
C28A C29A 1.528(9) . ?
C29A O21A 1.429(8) . ?
C29A C37A 1.529(9) . ?
C29A C30A 1.552(10) . ?
C30A C40A 1.553(9) . ?
C30A C31A 1.554(9) . ?
C31A C32A 1.541(9) . ?
C32A O22A 1.465(8) . ?
C32A C33A 1.483(8) . ?
C33A C36A 1.380(10) . ?
C33A C34A 1.440(9) . ?
C34A C35A 1.346(10) . ?
C35A O24A 1.372(10) . ?
C36A O24A 1.358(9) . ?
C37A O23A 1.213(9) . ?
C37A O22A 1.338(8) . ?
C38A O26A 1.199(9) . ?
C38A O25A 1.354(10) . ?
C39A O25A 1.479(9) . ?
C41 C42 1.335(8) . ?
C41 C50 1.521(7) . ?
C42 C43 1.502(8) . ?
C43 C44 1.506(7) . ?
C44 C58 1.493(8) . ?
C44 C45 1.541(7) . ?
C45 C46 1.536(7) . ?
C45 C50 1.542(7) . ?
C45 C59 1.548(7) . ?
C46 C47 1.532(7) . ?
C47 C48 1.517(7) . ?
C48 O41 1.436(7) . ?
C48 C49 1.555(7) . ?
C48 C57 1.556(7) . ?
C49 C51 1.549(7) . ?
C49 C60 1.549(7) . ?
C49 C50 1.553(7) . ?
C51 C52 1.536(7) . ?
C52 O42 1.472(7) . ?
C52 C53 1.503(8) . ?
C53 C56 1.368(9) . ?
C53 C54 1.423(9) . ?
C54 C55 1.342(9) . ?
C55 O44 1.394(9) . ?
C56 O44 1.364(8) . ?
C57 O43 1.200(7) . ?
C57 O42 1.323(7) . ?
C58 O46 1.224(8) . ?
C58 O45 1.342(7) . ?
C59 O45 1.465(7) . ?
C41A C42A 1.327(9) . ?
C41A C50A 1.524(9) . ?
C42A C43A 1.502(9) . ?
C43A C44A 1.503(9) . ?
C44A C58A 1.490(8) . ?
C44A C45A 1.544(8) . ?
C45A C46A 1.534(9) . ?
C45A C59A 1.543(8) . ?
C45A C50A 1.543(8) . ?
C46A C47A 1.527(9) . ?
C47A C48A 1.523(9) . ?
C48A O41A 1.435(8) . ?
C48A C57A 1.549(8) . ?
C48A C49A 1.556(8) . ?
C49A C51A 1.545(8) . ?
C49A C60A 1.548(9) . ?
C49A C50A 1.555(8) . ?
C51A C52A 1.543(9) . ?
C52A O42A 1.472(9) . ?
C52A C53A 1.495(8) . ?
C53A C56A 1.369(10) . ?
C53A C54A 1.439(10) . ?
C54A C55A 1.346(10) . ?
C55A O44A 1.375(11) . ?
C56A O44A 1.372(10) . ?
C57A O43A 1.207(8) . ?
C57A O42A 1.338(9) . ?
C58A O46A 1.218(9) . ?
C58A O45A 1.336(9) . ?
C59A O45A 1.469(8) . ?
C61 C62 1.340(7) . ?
C61 C70 1.528(6) . ?
C62 C63 1.495(6) . ?
C63 C64 1.523(6) . ?
C64 C78 1.497(6) . ?
C64 C65 1.532(6) . ?
C65 C66 1.528(7) . ?
C65 C79 1.541(6) . ?
C65 C70 1.550(6) . ?
C66 C67 1.535(6) . ?
C67 C68 1.523(6) . ?
C68 O61 1.434(5) . ?
C68 C77 1.531(6) . ?
C68 C69 1.539(6) . ?
C69 C80 1.536(6) . ?
C69 C71 1.549(6) . ?
C69 C70 1.551(6) . ?
C71 C72 1.541(6) . ?
C72 O62 1.462(5) . ?
C72 C73 1.482(6) . ?
C73 C76 1.330(7) . ?
C73 C74 1.428(7) . ?
C74 C75 1.338(8) . ?
C75 O64 1.370(7) . ?
C76 O64 1.350(6) . ?
C77 O63 1.219(5) . ?
C77 O62 1.323(5) . ?
C78 O66 1.196(6) . ?
C78 O65 1.344(6) . ?
C79 O65 1.464(5) . ?
C61A C62A 1.339(13) . ?
C61A C70A 1.534(12) . ?
C62A C63A 1.494(12) . ?
C63A C64A 1.535(13) . ?
C64A C78A 1.496(11) . ?
C64A C65A 1.534(12) . ?
C65A C66A 1.520(13) . ?
C65A C79A 1.537(12) . ?
C65A C70A 1.557(11) . ?
C66A C67A 1.529(12) . ?
C67A C68A 1.516(11) . ?
C68A O61A 1.435(11) . ?
C68A C77A 1.520(12) . ?
C68A C69A 1.546(12) . ?
C69A C80A 1.543(11) . ?
C69A C70A 1.545(11) . ?
C69A C71A 1.547(11) . ?
C71A C72A 1.540(12) . ?
C72A O62A 1.469(11) . ?
C72A C73A 1.489(11) . ?
C73A C76A 1.326(12) . ?
C73A C74A 1.429(13) . ?
C74A C75A 1.332(14) . ?
C75A O64A 1.355(14) . ?
C76A O64A 1.372(13) . ?
C77A O63A 1.225(11) . ?
C77A O62A 1.325(11) . ?
C78A O66A 1.196(11) . ?
C78A O65A 1.345(12) . ?
C79A O65A 1.472(12) . ?
C81 C82 1.325(7) . ?
C81 C90 1.525(6) . ?
C82 C83 1.495(7) . ?
C83 C84 1.510(7) . ?
C84 C98 1.489(6) . ?
C84 C85 1.526(7) . ?
C85 C99 1.530(6) . ?
C85 C86 1.535(7) . ?
C85 C90 1.552(6) . ?
C86 C87 1.529(6) . ?
C87 C88 1.531(7) . ?
C88 O81 1.430(6) . ?
C88 C97 1.522(7) . ?
C88 C89 1.528(6) . ?
C89 C100 1.545(6) . ?
C89 C90 1.547(6) . ?
C89 C91 1.550(6) . ?
C91 C92 1.544(6) . ?
C92 O82 1.466(6) . ?
C92 C93 1.497(6) . ?
C93 C96 1.358(8) . ?
C93 C94 1.409(8) . ?
C94 C95 1.342(8) . ?
C95 O84 1.372(8) . ?
C96 O84 1.379(7) . ?
C97 O83 1.219(6) . ?
C97 O82 1.322(7) . ?
C98 O86 1.200(7) . ?
C98 O85 1.363(7) . ?
C99 O85 1.469(6) . ?
C81A C82A 1.329(13) . ?
C81A C90A 1.522(12) . ?
C82A C83A 1.499(12) . ?
C83A C84A 1.500(12) . ?
C84A C98A 1.494(12) . ?
C84A C85A 1.522(11) . ?
C85A C99A 1.536(12) . ?
C85A C86A 1.541(13) . ?
C85A C90A 1.548(11) . ?
C86A C87A 1.530(13) . ?
C87A C88A 1.524(12) . ?
C88A O81A 1.429(12) . ?
C88A C97A 1.530(13) . ?
C88A C89A 1.534(12) . ?
C89A C200 1.536(12) . ?
C89A C90A 1.549(11) . ?
C89A C91A 1.551(11) . ?
C91A C92A 1.537(12) . ?
C92A O82A 1.459(12) . ?
C92A C93A 1.491(11) . ?
C93A C96A 1.370(14) . ?
C93A C94A 1.403(14) . ?
C94A C95A 1.351(14) . ?
C95A O84A 1.373(15) . ?
C96A O84A 1.367(13) . ?
C97A O83A 1.211(12) . ?
C97A O82A 1.315(13) . ?
C98A O86A 1.200(12) . ?
C98A O85A 1.366(13) . ?
C99A O85A 1.471(12) . ?

loop_
_geom_hbond_atom_site_label_D
_geom_hbond_atom_site_label_H
_geom_hbond_atom_site_label_A
_geom_hbond_distance_DH
_geom_hbond_distance_HA
_geom_hbond_distance_DA
_geom_hbond_angle_DHA
_geom_hbond_site_symmetry_A
_geom_hbond_publ_flag
O1 H1A O83 0.838(15) 2.01(4) 2.705(4) 140(5) 2_574 yes
O1 H1A O83A 0.838(15) 1.85(3) 2.631(14) 155(6) 2_574 yes
O21 H21B O3 0.83 2.05 2.815(7) 154.2 . yes
O21A H21C O3 0.84 1.85 2.647(8) 156.2 . yes
O41 H41B O23 0.84 1.91 2.741(9) 172.0 . yes
O41A H41C O23A 0.84 1.92 2.749(13) 165.9 . yes
O61 H61B O43 0.85 1.90 2.733(7) 167.9 3_547 yes
O61A H61C O43A 0.84 1.90 2.559(17) 133.6 3_547 yes
O81 H81B O63 0.85 1.93 2.757(5) 165.1 3_557 yes
O81A H81C O63A 0.85 1.96 2.79(2) 164.0 3_557 yes

loop_
_geom_torsion_atom_site_label_1
_geom_torsion_atom_site_label_2
_geom_torsion_atom_site_label_3
_geom_torsion_atom_site_label_4
_geom_torsion
_geom_torsion_site_symmetry_1
_geom_torsion_site_symmetry_2
_geom_torsion_site_symmetry_3
_geom_torsion_site_symmetry_4
_geom_torsion_publ_flag
C10 C1 C2 C3 -2.3(7) . . . . ?
C1 C2 C3 C4 -13.9(6) . . . . ?
C10 C5 C6 C7 -53.6(4) . . . . ?
C4 C5 C6 C7 -173.4(3) . . . . ?
C19 C5 C6 C7 77.9(4) . . . . ?
C5 C6 C7 C8 56.5(4) . . . . ?
C6 C7 C8 O1 -176.8(3) . . . . ?
C6 C7 C8 C9 -56.2(4) . . . . ?
C6 C7 C8 C17 69.0(4) . . . . ?
O1 C8 C9 C11 -58.1(4) . . . . ?
C7 C8 C9 C11 178.2(3) . . . . ?
C17 C8 C9 C11 53.8(4) . . . . ?
O1 C8 C9 C20 56.4(4) . . . . ?
C7 C8 C9 C20 -67.3(4) . . . . ?
C17 C8 C9 C20 168.4(3) . . . . ?
O1 C8 C9 C10 176.8(3) . . . . ?
C7 C8 C9 C10 53.1(4) . . . . ?
C17 C8 C9 C10 -71.2(4) . . . . ?
C2 C1 C10 C5 -15.2(6) . . . . ?
C2 C1 C10 C9 -143.3(4) . . . . ?
C4 C5 C10 C1 46.0(4) . . . . ?
C6 C5 C10 C1 -77.0(4) . . . . ?
C19 C5 C10 C1 156.3(3) . . . . ?
C4 C5 C10 C9 174.4(3) . . . . ?
C6 C5 C10 C9 51.4(4) . . . . ?
C19 C5 C10 C9 -75.2(4) . . . . ?
C8 C9 C10 C1 73.5(4) . . . . ?
C11 C9 C10 C1 -48.5(5) . . . . ?
C20 C9 C10 C1 -164.8(3) . . . . ?
C8 C9 C10 C5 -51.6(4) . . . . ?
C11 C9 C10 C5 -173.6(3) . . . . ?
C20 C9 C10 C5 70.0(4) . . . . ?
C8 C9 C11 C12 -40.4(5) . . . . ?
C20 C9 C11 C12 -158.6(4) . . . . ?
C10 C9 C11 C12 83.1(4) . . . . ?
C17 O2 C12 C13 -115.3(4) . . . . ?
C17 O2 C12 C11 11.5(5) . . . . ?
C9 C11 C12 O2 8.7(5) . . . . ?
C9 C11 C12 C13 132.9(4) . . . . ?
O2 C12 C13 C16 -110.6(4) . . . . ?
C11 C12 C13 C16 121.1(5) . . . . ?
O2 C12 C13 C14 73.3(5) . . . . ?
C11 C12 C13 C14 -54.9(6) . . . . ?
C16 C13 C14 C15 -0.2(5) . . . . ?
C12 C13 C14 C15 176.5(4) . . . . ?
C13 C14 C15 O4 0.1(6) . . . . ?
C16 O4 C15 C14 0.1(6) . . . . ?
C14 C13 C16 O4 0.2(5) . . . . ?
C12 C13 C16 O4 -176.6(4) . . . . ?
C15 O4 C16 C13 -0.2(5) . . . . ?
C12 O2 C17 O3 178.7(3) . . . . ?
C12 O2 C17 C8 4.1(5) . . . . ?
O1 C8 C17 O3 -98.6(4) . . . . ?
C7 C8 C17 O3 21.5(5) . . . . ?
C9 C8 C17 O3 146.8(4) . . . . ?
O1 C8 C17 O2 75.7(4) . . . . ?
C7 C8 C17 O2 -164.2(3) . . . . ?
C9 C8 C17 O2 -38.9(5) . . . . ?
C2 C3 C4 C18 174.4(4) . . . . ?
C2 C3 C4 C5 49.5(5) . . . . ?
C10 C5 C4 C18 158.2(3) . . . . ?
C6 C5 C4 C18 -80.3(4) . . . . ?
C19 C5 C4 C18 34.9(4) . . . . ?
C10 C5 C4 C3 -68.8(5) . . . . ?
C6 C5 C4 C3 52.7(5) . . . . ?
C19 C5 C4 C3 167.9(4) . . . . ?
C3 C4 C18 O6 26.6(7) . . . . ?
C5 C4 C18 O6 156.1(5) . . . . ?
C3 C4 C18 O5 -156.0(4) . . . . ?
C5 C4 C18 O5 -26.5(4) . . . . ?
C10 C5 C19 O5 -147.3(3) . . . . ?
C4 C5 C19 O5 -32.3(4) . . . . ?
C6 C5 C19 O5 85.6(4) . . . . ?
O6 C18 O5 C19 -177.4(4) . . . . ?
C4 C18 O5 C19 5.0(5) . . . . ?
C5 C19 O5 C18 18.4(4) . . . . ?
C26 C21 C22 C23 -14.8(13) . . . . ?
C30 C21 C22 C23 -142.4(10) . . . . ?
C21 C22 C23 C24 -2.7(16) . . . . ?
C22 C23 C24 C25 -13.1(12) . . . . ?
C23 C24 C25 C38 173.0(7) . . . . ?
C23 C24 C25 C26 48.2(9) . . . . ?
C24 C25 C26 C39 170.6(7) . . . . ?
C38 C25 C26 C39 37.0(7) . . . . ?
C24 C25 C26 C21 -67.0(8) . . . . ?
C38 C25 C26 C21 159.4(6) . . . . ?
C24 C25 C26 C27 54.7(9) . . . . ?
C38 C25 C26 C27 -78.8(7) . . . . ?
C22 C21 C26 C39 154.8(7) . . . . ?
C30 C21 C26 C39 -77.0(7) . . . . ?
C22 C21 C26 C25 45.0(8) . . . . ?
C30 C21 C26 C25 173.2(5) . . . . ?
C22 C21 C26 C27 -77.1(8) . . . . ?
C30 C21 C26 C27 51.1(7) . . . . ?
C39 C26 C27 C28 79.3(7) . . . . ?
C25 C26 C27 C28 -172.2(5) . . . . ?
C21 C26 C27 C28 -52.5(7) . . . . ?
C26 C27 C28 C29 55.9(8) . . . . ?
C27 C28 C29 O21 179.0(6) . . . . ?
C27 C28 C29 C37 67.2(7) . . . . ?
C27 C28 C29 C30 -56.9(7) . . . . ?
O21 C29 C30 C31 -55.6(7) . . . . ?
C28 C29 C30 C31 179.5(5) . . . . ?
C37 C29 C30 C31 55.8(6) . . . . ?
O21 C29 C30 C40 58.9(7) . . . . ?
C28 C29 C30 C40 -66.0(7) . . . . ?
C37 C29 C30 C40 170.3(6) . . . . ?
O21 C29 C30 C21 179.7(5) . . . . ?
C28 C29 C30 C21 54.8(6) . . . . ?
C37 C29 C30 C21 -68.9(6) . . . . ?
C22 C21 C30 C31 -49.0(8) . . . . ?
C26 C21 C30 C31 -174.2(5) . . . . ?
C22 C21 C30 C29 72.8(8) . . . . ?
C26 C21 C30 C29 -52.4(7) . . . . ?
C22 C21 C30 C40 -164.3(7) . . . . ?
C26 C21 C30 C40 70.5(7) . . . . ?
C29 C30 C31 C32 -39.9(8) . . . . ?
C40 C30 C31 C32 -159.1(7) . . . . ?
C21 C30 C31 C32 83.3(8) . . . . ?
C30 C31 C32 O22 6.8(10) . . . . ?
C30 C31 C32 C33 128.0(7) . . . . ?
O22 C32 C33 C36 -103.8(12) . . . . ?
C31 C32 C33 C36 130.0(12) . . . . ?
O22 C32 C33 C34 85.8(12) . . . . ?
C31 C32 C33 C34 -40.4(13) . . . . ?
C36 C33 C34 C35 2.1(13) . . . . ?
C32 C33 C34 C35 174.0(10) . . . . ?
C33 C34 C35 O24 -1.3(12) . . . . ?
C34 C33 C36 O24 -2.1(13) . . . . ?
C32 C33 C36 O24 -174.1(9) . . . . ?
O21 C29 C37 O23 -100.2(9) . . . . ?
C28 C29 C37 O23 18.3(10) . . . . ?
C30 C29 C37 O23 142.7(8) . . . . ?
O21 C29 C37 O22 75.9(8) . . . . ?
C28 C29 C37 O22 -165.7(7) . . . . ?
C30 C29 C37 O22 -41.3(9) . . . . ?
C24 C25 C38 O26 21.1(15) . . . . ?
C26 C25 C38 O26 151.1(10) . . . . ?
C24 C25 C38 O25 -158.3(8) . . . . ?
C26 C25 C38 O25 -28.2(8) . . . . ?
C25 C26 C39 O25 -34.1(7) . . . . ?
C21 C26 C39 O25 -148.9(6) . . . . ?
C27 C26 C39 O25 82.8(7) . . . . ?
O23 C37 O22 C32 -178.6(8) . . . . ?
C29 C37 O22 C32 5.1(12) . . . . ?
C33 C32 O22 C37 -109.8(9) . . . . ?
C31 C32 O22 C37 12.8(12) . . . . ?
C33 C36 O24 C35 1.3(12) . . . . ?
C34 C35 O24 C36 0.1(11) . . . . ?
O26 C38 O25 C39 -173.5(8) . . . . ?
C25 C38 O25 C39 6.0(9) . . . . ?
C26 C39 O25 C38 18.9(8) . . . . ?
C30A C21A C22A C23A -141.4(13) . . . . ?
C26A C21A C22A C23A -12.6(17) . . . . ?
C21A C22A C23A C24A -2(2) . . . . ?
C22A C23A C24A C25A -17.9(16) . . . . ?
C23A C24A C25A C38A 176.7(9) . . . . ?
C23A C24A C25A C26A 54.9(11) . . . . ?
C38A C25A C26A C39A 35.2(9) . . . . ?
C24A C25A C26A C39A 164.9(9) . . . . ?
C38A C25A C26A C27A -81.1(9) . . . . ?
C24A C25A C26A C27A 48.6(10) . . . . ?
C38A C25A C26A C21A 158.7(8) . . . . ?
C24A C25A C26A C21A -71.7(10) . . . . ?
C22A C21A C26A C39A 154.7(9) . . . . ?
C30A C21A C26A C39A -76.0(9) . . . . ?
C22A C21A C26A C25A 44.2(10) . . . . ?
C30A C21A C26A C25A 173.5(7) . . . . ?
C22A C21A C26A C27A -77.6(10) . . . . ?
C30A C21A C26A C27A 51.7(9) . . . . ?
C39A C26A C27A C28A 78.9(8) . . . . ?
C25A C26A C27A C28A -171.4(7) . . . . ?
C21A C26A C27A C28A -53.3(9) . . . . ?
C26A C27A C28A C29A 57.6(10) . . . . ?
C27A C28A C29A O21A -179.0(7) . . . . ?
C27A C28A C29A C37A 67.0(10) . . . . ?
C27A C28A C29A C30A -57.2(9) . . . . ?
C22A C21A C30A C29A 73.0(10) . . . . ?
C26A C21A C30A C29A -52.4(8) . . . . ?
C22A C21A C30A C40A -165.5(9) . . . . ?
C26A C21A C30A C40A 69.1(9) . . . . ?
C22A C21A C30A C31A -48.7(10) . . . . ?
C26A C21A C30A C31A -174.2(6) . . . . ?
O21A C29A C30A C21A 177.6(6) . . . . ?
C28A C29A C30A C21A 53.8(8) . . . . ?
C37A C29A C30A C21A -70.5(8) . . . . ?
O21A C29A C30A C40A 56.6(8) . . . . ?
C28A C29A C30A C40A -67.2(8) . . . . ?
C37A C29A C30A C40A 168.5(7) . . . . ?
O21A C29A C30A C31A -57.3(8) . . . . ?
C28A C29A C30A C31A 178.9(6) . . . . ?
C37A C29A C30A C31A 54.6(8) . . . . ?
C21A C30A C31A C32A 87.0(10) . . . . ?
C29A C30A C31A C32A -36.4(11) . . . . ?
C40A C30A C31A C32A -153.8(9) . . . . ?
C30A C31A C32A O22A 2.1(13) . . . . ?
C30A C31A C32A C33A 134.0(8) . . . . ?
O22A C32A C33A C36A -109.9(15) . . . . ?
C31A C32A C33A C36A 115.8(16) . . . . ?
O22A C32A C33A C34A 63.5(18) . . . . ?
C31A C32A C33A C34A -70.8(19) . . . . ?
C36A C33A C34A C35A -2.3(17) . . . . ?
C32A C33A C34A C35A -176.7(13) . . . . ?
C33A C34A C35A O24A 1.6(16) . . . . ?
C34A C33A C36A O24A 2.2(18) . . . . ?
C32A C33A C36A O24A 177.0(12) . . . . ?
O21A C29A C37A O23A -101.1(11) . . . . ?
C28A C29A C37A O23A 19.0(13) . . . . ?
C30A C29A C37A O23A 142.9(10) . . . . ?
O21A C29A C37A O22A 74.0(11) . . . . ?
C28A C29A C37A O22A -166.0(9) . . . . ?
C30A C29A C37A O22A -42.0(12) . . . . ?
C24A C25A C38A O26A 31.3(18) . . . . ?
C26A C25A C38A O26A 158.0(13) . . . . ?
C24A C25A C38A O25A -152.9(10) . . . . ?
C26A C25A C38A O25A -26.1(11) . . . . ?
C25A C26A C39A O25A -32.8(9) . . . . ?
C27A C26A C39A O25A 85.2(8) . . . . ?
C21A C26A C39A O25A -147.2(7) . . . . ?
O23A C37A O22A C32A 179.7(11) . . . . ?
C29A C37A O22A C32A 4.3(16) . . . . ?
C33A C32A O22A C37A -118.4(11) . . . . ?
C31A C32A O22A C37A 16.3(16) . . . . ?
C33A C36A O24A C35A -1.3(17) . . . . ?
C34A C35A O24A C36A -0.3(15) . . . . ?
O26A C38A O25A C39A -179.1(11) . . . . ?
C25A C38A O25A C39A 4.7(12) . . . . ?
C26A C39A O25A C38A 18.9(11) . . . . ?
C50 C41 C42 C43 -2.0(11) . . . . ?
C41 C42 C43 C44 -13.7(10) . . . . ?
C42 C43 C44 C58 171.0(8) . . . . ?
C42 C43 C44 C45 48.5(8) . . . . ?
C58 C44 C45 C46 -77.8(7) . . . . ?
C43 C44 C45 C46 54.3(7) . . . . ?
C58 C44 C45 C50 159.8(7) . . . . ?
C43 C44 C45 C50 -68.1(7) . . . . ?
C58 C44 C45 C59 37.7(7) . . . . ?
C43 C44 C45 C59 169.8(6) . . . . ?
C44 C45 C46 C47 -174.7(5) . . . . ?
C50 C45 C46 C47 -54.2(7) . . . . ?
C59 C45 C46 C47 77.4(6) . . . . ?
C45 C46 C47 C48 57.2(7) . . . . ?
C46 C47 C48 O41 178.9(5) . . . . ?
C46 C47 C48 C49 -56.6(6) . . . . ?
C46 C47 C48 C57 67.1(6) . . . . ?
O41 C48 C49 C51 -56.7(7) . . . . ?
C47 C48 C49 C51 178.0(5) . . . . ?
C57 C48 C49 C51 54.6(6) . . . . ?
O41 C48 C49 C60 57.8(7) . . . . ?
C47 C48 C49 C60 -67.5(7) . . . . ?
C57 C48 C49 C60 169.1(6) . . . . ?
O41 C48 C49 C50 178.4(5) . . . . ?
C47 C48 C49 C50 53.2(6) . . . . ?
C57 C48 C49 C50 -70.2(6) . . . . ?
C42 C41 C50 C45 -15.7(9) . . . . ?
C42 C41 C50 C49 -143.3(7) . . . . ?
C46 C45 C50 C41 -76.3(7) . . . . ?
C44 C45 C50 C41 46.6(7) . . . . ?
C59 C45 C50 C41 155.9(6) . . . . ?
C46 C45 C50 C49 52.0(7) . . . . ?
C44 C45 C50 C49 174.9(5) . . . . ?
C59 C45 C50 C49 -75.8(7) . . . . ?
C51 C49 C50 C41 -47.6(7) . . . . ?
C60 C49 C50 C41 -163.6(6) . . . . ?
C48 C49 C50 C41 73.8(7) . . . . ?
C51 C49 C50 C45 -172.6(5) . . . . ?
C60 C49 C50 C45 71.4(7) . . . . ?
C48 C49 C50 C45 -51.2(6) . . . . ?
C60 C49 C51 C52 -156.3(7) . . . . ?
C50 C49 C51 C52 85.7(9) . . . . ?
C48 C49 C51 C52 -37.4(9) . . . . ?
C49 C51 C52 O42 2.0(11) . . . . ?
C49 C51 C52 C53 125.8(7) . . . . ?
O42 C52 C53 C56 -99.3(10) . . . . ?
C51 C52 C53 C56 132.6(9) . . . . ?
O42 C52 C53 C54 81.6(13) . . . . ?
C51 C52 C53 C54 -46.5(14) . . . . ?
C56 C53 C54 C55 -3.9(13) . . . . ?
C52 C53 C54 C55 175.2(10) . . . . ?
C53 C54 C55 O44 3.7(13) . . . . ?
C54 C53 C56 O44 2.8(12) . . . . ?
C52 C53 C56 O44 -176.5(8) . . . . ?
O41 C48 C57 O43 -100.4(8) . . . . ?
C47 C48 C57 O43 18.2(9) . . . . ?
C49 C48 C57 O43 142.5(7) . . . . ?
O41 C48 C57 O42 76.9(8) . . . . ?
C47 C48 C57 O42 -164.5(6) . . . . ?
C49 C48 C57 O42 -40.2(8) . . . . ?
C43 C44 C58 O46 33.9(18) . . . . ?
C45 C44 C58 O46 161.5(13) . . . . ?
C43 C44 C58 O45 -155.7(8) . . . . ?
C45 C44 C58 O45 -28.0(10) . . . . ?
C46 C45 C59 O45 81.0(6) . . . . ?
C44 C45 C59 O45 -35.8(6) . . . . ?
C50 C45 C59 O45 -150.7(5) . . . . ?
O43 C57 O42 C52 178.8(7) . . . . ?
C48 C57 O42 C52 1.4(10) . . . . ?
C53 C52 O42 C57 -108.1(7) . . . . ?
C51 C52 O42 C57 18.4(10) . . . . ?
C53 C56 O44 C55 -0.5(10) . . . . ?
C54 C55 O44 C56 -2.1(11) . . . . ?
O46 C58 O45 C59 175.6(12) . . . . ?
C44 C58 O45 C59 4.3(10) . . . . ?
C45 C59 O45 C58 21.2(8) . . . . ?
C50A C41A C42A C43A 0.9(16) . . . . ?
C41A C42A C43A C44A -17.2(13) . . . . ?
C42A C43A C44A C58A 174.1(10) . . . . ?
C42A C43A C44A C45A 51.4(10) . . . . ?
C58A C44A C45A C46A -79.1(10) . . . . ?
C43A C44A C45A C46A 52.4(9) . . . . ?
C58A C44A C45A C59A 37.2(9) . . . . ?
C43A C44A C45A C59A 168.7(8) . . . . ?
C58A C44A C45A C50A 159.4(9) . . . . ?
C43A C44A C45A C50A -69.2(9) . . . . ?
C59A C45A C46A C47A 79.1(8) . . . . ?
C50A C45A C46A C47A -53.4(9) . . . . ?
C44A C45A C46A C47A -172.8(6) . . . . ?
C45A C46A C47A C48A 56.7(9) . . . . ?
C46A C47A C48A O41A 179.7(7) . . . . ?
C46A C47A C48A C57A 66.7(9) . . . . ?
C46A C47A C48A C49A -56.5(8) . . . . ?
O41A C48A C49A C51A -58.0(8) . . . . ?
C47A C48A C49A C51A 177.9(7) . . . . ?
C57A C48A C49A C51A 53.9(8) . . . . ?
O41A C48A C49A C60A 57.6(9) . . . . ?
C47A C48A C49A C60A -66.5(8) . . . . ?
C57A C48A C49A C60A 169.4(7) . . . . ?
O41A C48A C49A C50A 177.2(7) . . . . ?
C47A C48A C49A C50A 53.1(7) . . . . ?
C57A C48A C49A C50A -70.9(8) . . . . ?
C42A C41A C50A C45A -16.3(13) . . . . ?
C42A C41A C50A C49A -144.2(9) . . . . ?
C46A C45A C50A C41A -76.5(9) . . . . ?
C59A C45A C50A C41A 154.5(7) . . . . ?
C44A C45A C50A C41A 45.6(8) . . . . ?
C46A C45A C50A C49A 51.8(8) . . . . ?
C59A C45A C50A C49A -77.2(8) . . . . ?
C44A C45A C50A C49A 173.9(7) . . . . ?
C51A C49A C50A C41A -48.3(9) . . . . ?
C60A C49A C50A C41A -165.1(8) . . . . ?
C48A C49A C50A C41A 73.2(8) . . . . ?
C51A C49A C50A C45A -173.1(7) . . . . ?
C60A C49A C50A C45A 70.2(9) . . . . ?
C48A C49A C50A C45A -51.6(8) . . . . ?
C60A C49A C51A C52A -159.3(10) . . . . ?
C50A C49A C51A C52A 82.7(11) . . . . ?
C48A C49A C51A C52A -40.1(12) . . . . ?
C49A C51A C52A O42A 11.1(14) . . . . ?
C49A C51A C52A C53A 139.3(9) . . . . ?
O42A C52A C53A C56A -120.6(14) . . . . ?
C51A C52A C53A C56A 109.6(14) . . . . ?
O42A C52A C53A C54A 63.1(16) . . . . ?
C51A C52A C53A C54A -66.8(17) . . . . ?
C56A C53A C54A C55A 7.3(17) . . . . ?
C52A C53A C54A C55A -175.8(12) . . . . ?
C53A C54A C55A O44A -8.6(17) . . . . ?
C54A C53A C56A O44A -3.5(15) . . . . ?
C52A C53A C56A O44A 179.6(10) . . . . ?
O41A C48A C57A O43A -101.4(11) . . . . ?
C47A C48A C57A O43A 17.2(12) . . . . ?
C49A C48A C57A O43A 141.3(10) . . . . ?
O41A C48A C57A O42A 72.4(10) . . . . ?
C47A C48A C57A O42A -169.0(8) . . . . ?
C49A C48A C57A O42A -44.9(10) . . . . ?
C43A C44A C58A O46A 14(2) . . . . ?
C45A C44A C58A O46A 141.5(19) . . . . ?
C43A C44A C58A O45A -158.1(10) . . . . ?
C45A C44A C58A O45A -30.2(13) . . . . ?
C46A C45A C59A O45A 83.9(7) . . . . ?
C50A C45A C59A O45A -147.1(6) . . . . ?
C44A C45A C59A O45A -33.0(8) . . . . ?
O43A C57A O42A C52A -171.6(10) . . . . ?
C48A C57A O42A C52A 14.5(13) . . . . ?
C53A C52A O42A C57A -125.4(9) . . . . ?
C51A C52A O42A C57A 3.5(13) . . . . ?
C53A C56A O44A C55A -1.6(13) . . . . ?
C54A C55A O44A C56A 6.6(15) . . . . ?
O46A C58A O45A C59A -164.0(16) . . . . ?
C44A C58A O45A C59A 8.4(13) . . . . ?
C45A C59A O45A C58A 16.9(11) . . . . ?
C70 C61 C62 C63 -5.2(10) . . . . ?
C61 C62 C63 C64 -10.5(8) . . . . ?
C62 C63 C64 C78 171.8(5) . . . . ?
C62 C63 C64 C65 47.8(6) . . . . ?
C78 C64 C65 C66 -78.6(4) . . . . ?
C63 C64 C65 C66 53.6(6) . . . . ?
C78 C64 C65 C79 38.1(5) . . . . ?
C63 C64 C65 C79 170.4(4) . . . . ?
C78 C64 C65 C70 159.7(4) . . . . ?
C63 C64 C65 C70 -68.1(5) . . . . ?
C64 C65 C66 C67 -173.5(4) . . . . ?
C79 C65 C66 C67 78.0(5) . . . . ?
C70 C65 C66 C67 -54.0(5) . . . . ?
C65 C66 C67 C68 57.1(5) . . . . ?
C66 C67 C68 O61 -178.8(4) . . . . ?
C66 C67 C68 C77 68.0(5) . . . . ?
C66 C67 C68 C69 -56.7(5) . . . . ?
O61 C68 C69 C80 56.4(5) . . . . ?
C67 C68 C69 C80 -67.5(5) . . . . ?
C77 C68 C69 C80 168.5(4) . . . . ?
O61 C68 C69 C71 -57.7(5) . . . . ?
C67 C68 C69 C71 178.4(4) . . . . ?
C77 C68 C69 C71 54.4(5) . . . . ?
O61 C68 C69 C70 177.8(3) . . . . ?
C67 C68 C69 C70 53.9(5) . . . . ?
C77 C68 C69 C70 -70.1(5) . . . . ?
C62 C61 C70 C65 -14.2(8) . . . . ?
C62 C61 C70 C69 -142.3(6) . . . . ?
C66 C65 C70 C61 -76.9(5) . . . . ?
C64 C65 C70 C61 46.1(5) . . . . ?
C79 C65 C70 C61 154.3(5) . . . . ?
C66 C65 C70 C69 52.5(5) . . . . ?
C64 C65 C70 C69 175.5(4) . . . . ?
C79 C65 C70 C69 -76.4(5) . . . . ?
C80 C69 C70 C61 -164.3(4) . . . . ?
C68 C69 C70 C61 73.4(5) . . . . ?
C71 C69 C70 C61 -48.2(5) . . . . ?
C80 C69 C70 C65 69.9(5) . . . . ?
C68 C69 C70 C65 -52.4(5) . . . . ?
C71 C69 C70 C65 -174.0(4) . . . . ?
C80 C69 C71 C72 -157.4(5) . . . . ?
C68 C69 C71 C72 -39.3(6) . . . . ?
C70 C69 C71 C72 83.9(5) . . . . ?
C69 C71 C72 O62 7.3(7) . . . . ?
C69 C71 C72 C73 132.7(5) . . . . ?
O62 C72 C73 C76 -109.9(7) . . . . ?
C71 C72 C73 C76 120.5(7) . . . . ?
O62 C72 C73 C74 75.1(7) . . . . ?
C71 C72 C73 C74 -54.5(8) . . . . ?
C76 C73 C74 C75 -1.0(7) . . . . ?
C72 C73 C74 C75 174.7(6) . . . . ?
C73 C74 C75 O64 1.0(7) . . . . ?
C74 C73 C76 O64 0.7(8) . . . . ?
C72 C73 C76 O64 -175.3(5) . . . . ?
O61 C68 C77 O63 -99.7(5) . . . . ?
C67 C68 C77 O63 19.6(7) . . . . ?
C69 C68 C77 O63 144.1(5) . . . . ?
O61 C68 C77 O62 75.9(5) . . . . ?
C67 C68 C77 O62 -164.8(5) . . . . ?
C69 C68 C77 O62 -40.4(6) . . . . ?
C63 C64 C78 O66 25.0(9) . . . . ?
C65 C64 C78 O66 154.3(6) . . . . ?
C63 C64 C78 O65 -158.4(5) . . . . ?
C65 C64 C78 O65 -29.1(5) . . . . ?
C66 C65 C79 O65 82.9(5) . . . . ?
C64 C65 C79 O65 -35.2(5) . . . . ?
C70 C65 C79 O65 -148.5(4) . . . . ?
O63 C77 O62 C72 -179.1(5) . . . . ?
C68 C77 O62 C72 5.1(7) . . . . ?
C73 C72 O62 C77 -115.8(5) . . . . ?
C71 C72 O62 C77 11.9(7) . . . . ?
C73 C76 O64 C75 -0.1(7) . . . . ?
C74 C75 O64 C76 -0.6(7) . . . . ?
O66 C78 O65 C79 -177.4(5) . . . . ?
C64 C78 O65 C79 5.6(6) . . . . ?
C65 C79 O65 C78 20.0(5) . . . . ?
C70A C61A C62A C63A -1(4) . . . . ?
C61A C62A C63A C64A -16(3) . . . . ?
C62A C63A C64A C78A 174.7(18) . . . . ?
C62A C63A C64A C65A 53(2) . . . . ?
C78A C64A C65A C66A -79.9(14) . . . . ?
C63A C64A C65A C66A 48.8(16) . . . . ?
C78A C64A C65A C79A 38.0(13) . . . . ?
C63A C64A C65A C79A 166.7(14) . . . . ?
C78A C64A C65A C70A 159.1(12) . . . . ?
C63A C64A C65A C70A -72.2(14) . . . . ?
C64A C65A C66A C67A -170.7(11) . . . . ?
C79A C65A C66A C67A 80.1(14) . . . . ?
C70A C65A C66A C67A -52.6(15) . . . . ?
C65A C66A C67A C68A 53.9(17) . . . . ?
C66A C67A C68A O61A -173.7(13) . . . . ?
C66A C67A C68A C77A 71.4(17) . . . . ?
C66A C67A C68A C69A -53.7(15) . . . . ?
O61A C68A C69A C80A 54.7(12) . . . . ?
C67A C68A C69A C80A -67.8(12) . . . . ?
C77A C68A C69A C80A 166.9(11) . . . . ?
O61A C68A C69A C70A 176.0(10) . . . . ?
C67A C68A C69A C70A 53.5(11) . . . . ?
C77A C68A C69A C70A -71.8(12) . . . . ?
O61A C68A C69A C71A -59.0(12) . . . . ?
C67A C68A C69A C71A 178.6(10) . . . . ?
C77A C68A C69A C71A 53.2(12) . . . . ?
C62A C61A C70A C69A -143(2) . . . . ?
C62A C61A C70A C65A -16(3) . . . . ?
C80A C69A C70A C61A -169.1(14) . . . . ?
C68A C69A C70A C61A 70.2(15) . . . . ?
C71A C69A C70A C61A -51.7(15) . . . . ?
C80A C69A C70A C65A 66.6(13) . . . . ?
C68A C69A C70A C65A -54.1(11) . . . . ?
C71A C69A C70A C65A -176.0(9) . . . . ?
C66A C65A C70A C61A -75.1(16) . . . . ?
C64A C65A C70A C61A 47.5(15) . . . . ?
C79A C65A C70A C61A 154.9(15) . . . . ?
C66A C65A C70A C69A 53.8(12) . . . . ?
C64A C65A C70A C69A 176.3(9) . . . . ?
C79A C65A C70A C69A -76.3(13) . . . . ?
C80A C69A C71A C72A -152.9(15) . . . . ?
C70A C69A C71A C72A 86.8(16) . . . . ?
C68A C69A C71A C72A -36.5(17) . . . . ?
C69A C71A C72A O62A 6(2) . . . . ?
C69A C71A C72A C73A 129.9(13) . . . . ?
O62A C72A C73A C76A -107(3) . . . . ?
C71A C72A C73A C76A 126(3) . . . . ?
O62A C72A C73A C74A 72(3) . . . . ?
C71A C72A C73A C74A -56(3) . . . . ?
C76A C73A C74A C75A 1(3) . . . . ?
C72A C73A C74A C75A -178(2) . . . . ?
C73A C74A C75A O64A -3(3) . . . . ?
C74A C73A C76A O64A 2(3) . . . . ?
C72A C73A C76A O64A -179(2) . . . . ?
O61A C68A C77A O63A -102(2) . . . . ?
C67A C68A C77A O63A 17(2) . . . . ?
C69A C68A C77A O63A 143(2) . . . . ?
O61A C68A C77A O62A 71(2) . . . . ?
C67A C68A C77A O62A -169.4(17) . . . . ?
C69A C68A C77A O62A -44(2) . . . . ?
C65A C64A C78A O66A 154(3) . . . . ?
C63A C64A C78A O66A 27(3) . . . . ?
C65A C64A C78A O65A -26.4(19) . . . . ?
C63A C64A C78A O65A -152.7(19) . . . . ?
C66A C65A C79A O65A 81.8(14) . . . . ?
C64A C65A C79A O65A -37.0(14) . . . . ?
C70A C65A C79A O65A -148.9(12) . . . . ?
O63A C77A O62A C72A -175(2) . . . . ?
C68A C77A O62A C72A 11(3) . . . . ?
C73A C72A O62A C77A -118.2(19) . . . . ?
C71A C72A O62A C77A 8(3) . . . . ?
C74A C75A O64A C76A 4(3) . . . . ?
C73A C76A O64A C75A -4(3) . . . . ?
O66A C78A O65A C79A -178(2) . . . . ?
C64A C78A O65A C79A 2(2) . . . . ?
C65A C79A O65A C78A 24(2) . . . . ?
C90 C81 C82 C83 -1.4(9) . . . . ?
C81 C82 C83 C84 -14.3(7) . . . . ?
C82 C83 C84 C98 173.8(5) . . . . ?
C82 C83 C84 C85 50.1(6) . . . . ?
C98 C84 C85 C99 35.5(5) . . . . ?
C83 C84 C85 C99 167.1(4) . . . . ?
C98 C84 C85 C86 -79.7(5) . . . . ?
C83 C84 C85 C86 51.8(6) . . . . ?
C98 C84 C85 C90 159.5(4) . . . . ?
C83 C84 C85 C90 -68.9(5) . . . . ?
C84 C85 C86 C87 -172.8(4) . . . . ?
C99 C85 C86 C87 77.6(5) . . . . ?
C90 C85 C86 C87 -53.9(5) . . . . ?
C85 C86 C87 C88 56.5(6) . . . . ?
C86 C87 C88 O81 -176.2(4) . . . . ?
C86 C87 C88 C97 69.8(5) . . . . ?
C86 C87 C88 C89 -55.6(6) . . . . ?
O81 C88 C89 C100 54.5(5) . . . . ?
C97 C88 C89 C100 167.3(4) . . . . ?
C87 C88 C89 C100 -68.5(5) . . . . ?
O81 C88 C89 C90 175.4(4) . . . . ?
C97 C88 C89 C90 -71.8(5) . . . . ?
C87 C88 C89 C90 52.5(5) . . . . ?
O81 C88 C89 C91 -59.6(5) . . . . ?
C97 C88 C89 C91 53.2(5) . . . . ?
C87 C88 C89 C91 177.5(4) . . . . ?
C82 C81 C90 C89 -144.1(5) . . . . ?
C82 C81 C90 C85 -15.6(7) . . . . ?
C88 C89 C90 C81 73.3(5) . . . . ?
C100 C89 C90 C81 -165.9(4) . . . . ?
C91 C89 C90 C81 -48.4(6) . . . . ?
C88 C89 C90 C85 -52.0(5) . . . . ?
C100 C89 C90 C85 68.8(5) . . . . ?
C91 C89 C90 C85 -173.7(4) . . . . ?
C84 C85 C90 C81 45.9(5) . . . . ?
C99 C85 C90 C81 157.2(4) . . . . ?
C86 C85 C90 C81 -76.7(5) . . . . ?
C84 C85 C90 C89 175.1(4) . . . . ?
C99 C85 C90 C89 -73.6(6) . . . . ?
C86 C85 C90 C89 52.5(5) . . . . ?
C88 C89 C91 C92 -41.1(6) . . . . ?
C100 C89 C91 C92 -157.9(5) . . . . ?
C90 C89 C91 C92 82.2(6) . . . . ?
C89 C91 C92 O82 12.8(7) . . . . ?
C89 C91 C92 C93 135.9(5) . . . . ?
O82 C92 C93 C96 -111.5(6) . . . . ?
C91 C92 C93 C96 121.0(6) . . . . ?
O82 C92 C93 C94 72.1(7) . . . . ?
C91 C92 C93 C94 -55.3(8) . . . . ?
C96 C93 C94 C95 0.4(7) . . . . ?
C92 C93 C94 C95 177.2(6) . . . . ?
C93 C94 C95 O84 0.0(7) . . . . ?
C94 C93 C96 O84 -0.7(7) . . . . ?
C92 C93 C96 O84 -177.7(5) . . . . ?
O81 C88 C97 O83 -99.3(5) . . . . ?
C89 C88 C97 O83 145.3(5) . . . . ?
C87 C88 C97 O83 19.9(7) . . . . ?
O81 C88 C97 O82 74.5(5) . . . . ?
C89 C88 C97 O82 -40.9(6) . . . . ?
C87 C88 C97 O82 -166.3(4) . . . . ?
C83 C84 C98 O86 26.0(9) . . . . ?
C85 C84 C98 O86 154.9(6) . . . . ?
C83 C84 C98 O85 -154.8(5) . . . . ?
C85 C84 C98 O85 -25.9(6) . . . . ?
C84 C85 C99 O85 -33.5(5) . . . . ?
C86 C85 C99 O85 84.7(5) . . . . ?
C90 C85 C99 O85 -148.8(4) . . . . ?
O83 C97 O82 C92 -176.4(5) . . . . ?
C88 C97 O82 C92 9.6(7) . . . . ?
C93 C92 O82 C97 -120.2(5) . . . . ?
C91 C92 O82 C97 4.9(7) . . . . ?
C94 C95 O84 C96 -0.5(7) . . . . ?
C93 C96 O84 C95 0.7(7) . . . . ?
O86 C98 O85 C99 -176.8(5) . . . . ?
C84 C98 O85 C99 3.9(6) . . . . ?
C85 C99 O85 C98 19.6(6) . . . . ?
C90A C81A C82A C83A -7(4) . . . . ?
C81A C82A C83A C84A -7(3) . . . . ?
C82A C83A C84A C98A 168.6(18) . . . . ?
C82A C83A C84A C85A 44(2) . . . . ?
C98A C84A C85A C99A 36.3(14) . . . . ?
C83A C84A C85A C99A 170.0(15) . . . . ?
C98A C84A C85A C86A -77.2(14) . . . . ?
C83A C84A C85A C86A 56.4(17) . . . . ?
C98A C84A C85A C90A 160.8(13) . . . . ?
C83A C84A C85A C90A -65.6(16) . . . . ?
C84A C85A C86A C87A -173.8(11) . . . . ?
C99A C85A C86A C87A 77.3(14) . . . . ?
C90A C85A C86A C87A -53.0(15) . . . . ?
C85A C86A C87A C88A 56.6(17) . . . . ?
C86A C87A C88A O81A 179.9(13) . . . . ?
C86A C87A C88A C97A 67.2(16) . . . . ?
C86A C87A C88A C89A -56.8(15) . . . . ?
O81A C88A C89A C200 58.3(13) . . . . ?
C87A C88A C89A C200 -67.8(12) . . . . ?
C97A C88A C89A C200 169.6(11) . . . . ?
O81A C88A C89A C90A 180.0(10) . . . . ?
C87A C88A C89A C90A 53.9(12) . . . . ?
C97A C88A C89A C90A -68.7(12) . . . . ?
O81A C88A C89A C91A -55.4(13) . . . . ?
C87A C88A C89A C91A 178.5(11) . . . . ?
C97A C88A C89A C91A 55.9(12) . . . . ?
C82A C81A C90A C85A -14(3) . . . . ?
C82A C81A C90A C89A -142(2) . . . . ?
C84A C85A C90A C81A 46.0(14) . . . . ?
C99A C85A C90A C81A 158.5(14) . . . . ?
C86A C85A C90A C81A -77.3(15) . . . . ?
C84A C85A C90A C89A 174.9(10) . . . . ?
C99A C85A C90A C89A -72.6(13) . . . . ?
C86A C85A C90A C89A 51.6(12) . . . . ?
C88A C89A C90A C81A 73.1(14) . . . . ?
C200 C89A C90A C81A -166.2(14) . . . . ?
C91A C89A C90A C81A -48.4(14) . . . . ?
C88A C89A C90A C85A -52.3(12) . . . . ?
C200 C89A C90A C85A 68.5(13) . . . . ?
C91A C89A C90A C85A -173.7(9) . . . . ?
C88A C89A C91A C92A -39.5(17) . . . . ?
C200 C89A C91A C92A -155.6(15) . . . . ?
C90A C89A C91A C92A 83.5(17) . . . . ?
C89A C91A C92A O82A 8(2) . . . . ?
C89A C91A C92A C93A 134.5(13) . . . . ?
O82A C92A C93A C96A -112(2) . . . . ?
C91A C92A C93A C96A 117(2) . . . . ?
O82A C92A C93A C94A 74(3) . . . . ?
C91A C92A C93A C94A -57(3) . . . . ?
C96A C93A C94A C95A -1(3) . . . . ?
C92A C93A C94A C95A 174(2) . . . . ?
C93A C94A C95A O84A 1(3) . . . . ?
C94A C93A C96A O84A 0(3) . . . . ?
C92A C93A C96A O84A -175.0(17) . . . . ?
O81A C88A C97A O83A -97.8(19) . . . . ?
C87A C88A C97A O83A 23(2) . . . . ?
C89A C88A C97A O83A 146.4(17) . . . . ?
O81A C88A C97A O82A 72.3(18) . . . . ?
C87A C88A C97A O82A -167.3(15) . . . . ?
C89A C88A C97A O82A -43.4(19) . . . . ?
C83A C84A C98A O86A 23(4) . . . . ?
C85A C84A C98A O86A 154(3) . . . . ?
C83A C84A C98A O85A -155.8(18) . . . . ?
C85A C84A C98A O85A -25(2) . . . . ?
C84A C85A C99A O85A -35.4(14) . . . . ?
C86A C85A C99A O85A 81.9(14) . . . . ?
C90A C85A C99A O85A -152.4(12) . . . . ?
O83A C97A O82A C92A 179.4(17) . . . . ?
C88A C97A O82A C92A 9(3) . . . . ?
C93A C92A O82A C97A -118.7(18) . . . . ?
C91A C92A O82A C97A 9(2) . . . . ?
C93A C96A O84A C95A 0(3) . . . . ?
C94A C95A O84A C96A -1(3) . . . . ?
O86A C98A O85A C99A -177(2) . . . . ?
C84A C98A O85A C99A 2(2) . . . . ?
C85A C99A O85A C98A 22(2) . . . . ?
